data_7025354
loop_
_publ_author_name
'Moushi, Eleni E.'
'Masello, Antonio'
'Wernsdorfer, Wolfgang'
'Nastopoulos, Vassilios'
'Christou, George'
'Tasiopoulos, Anastasios J.'

_publ_section_title
;
 A Mn&#x2081;&#x2085; single-molecule magnet consisting of a
 supertetrahedron incorporated in a loop.
;
_journal_issue 20
_journal_name_full 'Dalton transactions (Cambridge, England : 2003)'
_journal_page_first 4978
_journal_page_last 4985
_journal_paper_doi 10.1039/b927205d
_journal_volume 39
_journal_year 2010
_chemical_formula_moiety 'C91 H161 K Mn15 N2 O50, 1.1(C5 H5 N), 0.7(C2 H3 N)'
_chemical_formula_sum 'C97.9 H168.6 K Mn15 N3.8 O50'
_chemical_formula_weight 3062.17
_space_group_IT_number 2
_symmetry_cell_setting triclinic
_symmetry_space_group_name_Hall '-P 1'
_symmetry_space_group_name_H-M 'P -1'
_atom_sites_solution_hydrogens geom
_atom_sites_solution_primary direct
_atom_sites_solution_secondary difmap
_audit_creation_method SHELXL-97
_cell_angle_alpha 61.502(3)
_cell_angle_beta 81.995(2)
_cell_angle_gamma 87.622(2)
_cell_formula_units_Z 2
_cell_length_a 16.7239(4)
_cell_length_b 20.9456(6)
_cell_length_c 21.7298(6)
_cell_measurement_reflns_used 21799
_cell_measurement_temperature 100(2)
_cell_measurement_theta_max 30.2809
_cell_measurement_theta_min 3.0445
_cell_volume 6621.6(4)
_computing_cell_refinement 'CrysAlis RED (Oxford Diffraction, 2006)'
_computing_data_collection 'CrysAlis CCD (Oxford Diffraction, 2006)'
_computing_data_reduction 'CrysAlis RED (Oxford Diffraction, 2006)'
_computing_molecular_graphics
;ORTEP-3 for Windows (Farrugia, 1997); PLATON (Spek, 1990);
MERCURY (Bruno et al. 2002)
;
_computing_publication_material 'WINGX (Farrugia, 1999)'
_computing_structure_refinement 'SHELXL-97 (Sheldrick, 1997)'
_computing_structure_solution 'SIR92 (Altomare et al., 1994)'
_diffrn_ambient_temperature 100(2)
_diffrn_detector_area_resol_mean 16.0288
_diffrn_measured_fraction_theta_full 0.995
_diffrn_measured_fraction_theta_max 0.995
_diffrn_measurement_device_type 'Oxford Diffraction Xcalibur-3 with Sapphire CCD'
_diffrn_measurement_method '\w scans'
_diffrn_radiation_monochromator graphite
_diffrn_radiation_source 'Enhance (Mo) X-ray source'
_diffrn_radiation_type MoK\a
_diffrn_radiation_wavelength 0.71073
_diffrn_reflns_av_R_equivalents 0.0000
_diffrn_reflns_av_sigmaI/netI 0.0913
_diffrn_reflns_limit_h_max 19
_diffrn_reflns_limit_h_min -19
_diffrn_reflns_limit_k_max 24
_diffrn_reflns_limit_k_min -21
_diffrn_reflns_limit_l_max 25
_diffrn_reflns_limit_l_min -23
_diffrn_reflns_number 23200
_diffrn_reflns_theta_full 25.00
_diffrn_reflns_theta_max 25.00
_diffrn_reflns_theta_min 3.15
_exptl_absorpt_coefficient_mu 1.488
_exptl_absorpt_correction_T_max 0.7967
_exptl_absorpt_correction_T_min 0.6894
_exptl_absorpt_correction_type multi-scan
_exptl_absorpt_process_details 'Empirical absorption correction (CrysAlis RED, Oxford Diffraction)'
_exptl_crystal_colour 'dark purple'
_exptl_crystal_density_diffrn 1.536
_exptl_crystal_density_method 'not measured'
_exptl_crystal_description prism
_exptl_crystal_F_000 3153
_exptl_crystal_size_max 0.28
_exptl_crystal_size_mid 0.17
_exptl_crystal_size_min 0.12
_refine_diff_density_max 1.314
_refine_diff_density_min -0.849
_refine_diff_density_rms 0.130
_refine_ls_extinction_method none
_refine_ls_goodness_of_fit_ref 1.049
_refine_ls_hydrogen_treatment constr
_refine_ls_matrix_type fullcycle
_refine_ls_number_parameters 1622
_refine_ls_number_reflns 23200
_refine_ls_number_restraints 318
_refine_ls_restrained_S_all 1.071
_refine_ls_R_factor_all 0.1133
_refine_ls_R_factor_gt 0.0722
_refine_ls_shift/su_max 0.001
_refine_ls_shift/su_mean 0.000
_refine_ls_structure_factor_coef Fsqd
_refine_ls_weighting_details 'calc w=1/[\s^2^(Fo^2^)+(0.1274P)^2^+0.0000P] where P=(Fo^2^+2Fc^2^)/3'
_refine_ls_weighting_scheme calc
_refine_ls_wR_factor_gt 0.2074
_refine_ls_wR_factor_ref 0.2224
_reflns_number_gt 14106
_reflns_number_total 23200
_reflns_threshold_expression >2\s(I)
_cod_data_source_file b927205d.txt
_cod_data_source_block EM508
_cod_depositor_comments
;
The following automatic conversions were performed:

'_symmetry_cell_setting' value 'Triclinic' changed to 'triclinic'
according to /home/saulius/struct/CIF-dictionaries/cif_core.dic
dictionary named 'cif_core.dic' version 2.4.2 from 2011-04-26.

Automatic conversion script
Id: cif_fix_values 1891 2012-01-12 08:04:46Z andrius 
;
_cod_original_cell_volume 6621.6(3)
_cod_original_formula_sum 'C97.90 H168.60 K Mn15 N3.80 O50'
_cod_database_code 7025354

loop_
_symmetry_equiv_pos_as_xyz
'x, y, z'
'-x, -y, -z'

loop_
_atom_site_label
_atom_site_type_symbol
_atom_site_fract_x
_atom_site_fract_y
_atom_site_fract_z
_atom_site_U_iso_or_equiv
_atom_site_adp_type
_atom_site_occupancy
_atom_site_symmetry_multiplicity
_atom_site_calc_flag
_atom_site_refinement_flags
_atom_site_disorder_assembly
_atom_site_disorder_group
C1 C 0.9573(5) 0.5652(5) 0.2787(6) 0.075(3) Uani 1 1 d DU . .
H1A H 0.9641 0.5699 0.3199 0.090 Uiso 1 1 calc R . .
H1B H 0.9586 0.6138 0.2389 0.090 Uiso 1 1 calc R . .
C2 C 1.0270(5) 0.5257(5) 0.2645(7) 0.090(4) Uani 1 1 d DU . .
H2 H 1.0167 0.5233 0.2223 0.108 Uiso 1 1 calc R . .
C3 C 1.0347(5) 0.4477(5) 0.3183(5) 0.055(2) Uani 1 1 d . . .
H3A H 1.0815 0.4282 0.3019 0.066 Uiso 1 1 calc R . .
H3B H 1.0444 0.4458 0.3621 0.066 Uiso 1 1 calc R . .
C4 C 1.1045(7) 0.5689(7) 0.2415(8) 0.125(5) Uani 1 1 d DU . .
H4A H 1.1474 0.5422 0.2310 0.188 Uiso 1 1 calc R . .
H4B H 1.1164 0.5779 0.2787 0.188 Uiso 1 1 calc R . .
H4C H 1.0994 0.6144 0.2000 0.188 Uiso 1 1 calc R . .
C5 C 0.6447(5) 0.5708(4) 0.4014(4) 0.042(2) Uani 1 1 d . . .
H5A H 0.6582 0.6211 0.3867 0.051 Uiso 1 1 calc R . .
H5B H 0.6286 0.5466 0.4522 0.051 Uiso 1 1 calc R . .
C6 C 0.5748(5) 0.5685(4) 0.3663(4) 0.0394(19) Uani 1 1 d . . .
H6 H 0.5933 0.5886 0.3156 0.047 Uiso 1 1 calc R . .
C7 C 0.5430(5) 0.4924(4) 0.3939(4) 0.042(2) Uani 1 1 d . . .
H7A H 0.5244 0.4716 0.4442 0.050 Uiso 1 1 calc R . .
H7B H 0.4974 0.4934 0.3705 0.050 Uiso 1 1 calc R . .
C8 C 0.5074(5) 0.6165(5) 0.3759(5) 0.052(2) Uani 1 1 d . . .
H8A H 0.5279 0.6655 0.3561 0.078 Uiso 1 1 calc R . .
H8B H 0.4889 0.5982 0.4254 0.078 Uiso 1 1 calc R . .
H8C H 0.4632 0.6159 0.3524 0.078 Uiso 1 1 calc R . .
C9 C 0.6478(6) 0.6172(5) 0.1644(6) 0.078(3) Uani 1 1 d D . .
H9A H 0.6744 0.6209 0.1202 0.094 Uiso 0.55 1 calc PR A 1
H9B H 0.6552 0.6638 0.1626 0.094 Uiso 0.55 1 calc PR A 1
H9C H 0.6314 0.6564 0.1749 0.094 Uiso 0.45 1 d PR A 2
H9D H 0.6874 0.6379 0.1223 0.094 Uiso 0.45 1 d PR A 2
C10A C 0.5628(11) 0.6045(8) 0.1691(8) 0.055(5) Uani 0.55 1 d P B 1
H10A H 0.5374 0.6135 0.2076 0.066 Uiso 0.55 1 calc PR B 1
C10B C 0.5796(8) 0.6000(6) 0.1375(9) 0.072(8) Uani 0.45 1 d PDU B 2
H10B H 0.6056 0.5903 0.0996 0.086 Uiso 0.45 1 calc PR B 2
C11 C 0.5268(6) 0.5347(5) 0.1842(5) 0.066(3) Uani 1 1 d D . .
H11A H 0.4701 0.5332 0.2020 0.079 Uiso 0.55 1 calc PR B 1
H11B H 0.5300 0.5329 0.1401 0.079 Uiso 0.55 1 calc PR B 1
H11C H 0.5044 0.5225 0.1522 0.079 Uiso 0.45 1 d PR B 2
H11D H 0.4825 0.5489 0.2085 0.079 Uiso 0.45 1 d PR B 2
C12 C 0.5314(8) 0.6669(5) 0.1001(6) 0.099(5) Uani 1 1 d D . .
H12A H 0.5568 0.7125 0.0879 0.149 Uiso 0.55 1 calc PR B 1
H12B H 0.4739 0.6701 0.1089 0.149 Uiso 0.55 1 calc PR B 1
H12C H 0.5445 0.6560 0.0618 0.149 Uiso 0.55 1 calc PR B 1
H12D H 0.4805 0.6559 0.0911 0.149 Uiso 0.45 1 d PR B 2
H12E H 0.5646 0.6961 0.0560 0.149 Uiso 0.45 1 d PR B 2
H12F H 0.5224 0.6931 0.1264 0.149 Uiso 0.45 1 d PR B 2
C13 C 0.8529(5) 0.4348(4) 0.4712(4) 0.041(2) Uani 1 1 d . . .
H13A H 0.8574 0.4875 0.4463 0.049 Uiso 1 1 calc R . .
H13B H 0.9070 0.4162 0.4760 0.049 Uiso 1 1 calc R . .
C14 C 0.8066(5) 0.4105(5) 0.5437(4) 0.047(2) Uani 1 1 d . . .
H14 H 0.8034 0.3573 0.5686 0.056 Uiso 1 1 calc R . .
C15 C 0.7234(5) 0.4375(4) 0.5419(4) 0.041(2) Uani 1 1 d . . .
H15A H 0.6983 0.4224 0.5900 0.049 Uiso 1 1 calc R . .
H15B H 0.7259 0.4902 0.5168 0.049 Uiso 1 1 calc R . .
C16 C 0.8531(6) 0.4356(5) 0.5847(5) 0.063(3) Uani 1 1 d . . .
H16A H 0.9065 0.4166 0.5868 0.095 Uiso 1 1 calc R . .
H16B H 0.8253 0.4181 0.6318 0.095 Uiso 1 1 calc R . .
H16C H 0.8567 0.4877 0.5613 0.095 Uiso 1 1 calc R . .
C17 C 0.4648(5) 0.2791(6) 0.5365(5) 0.071(3) Uani 1 1 d D . .
H17A H 0.4525 0.2802 0.5809 0.086 Uiso 0.55 1 calc PR C 1
H17B H 0.4616 0.2288 0.5467 0.086 Uiso 0.55 1 calc PR C 1
H17C H 0.4360 0.3178 0.5416 0.086 Uiso 0.45 1 d PR C 2
H17D H 0.4657 0.2387 0.5835 0.086 Uiso 0.45 1 d PR C 2
C18A C 0.4023(9) 0.3200(12) 0.4910(9) 0.089(7) Uani 0.55 1 d PD D 1
H18A H 0.4059 0.3707 0.4809 0.107 Uiso 0.55 1 calc PR D 1
C18B C 0.4163(11) 0.2580(7) 0.4962(6) 0.051(5) Uani 0.45 1 d PDU D 2
H18B H 0.4447 0.2187 0.4909 0.061 Uiso 0.45 1 calc PR D 2
C19 C 0.4087(5) 0.3191(6) 0.4218(5) 0.071(3) Uani 1 1 d D . .
H19A H 0.3960 0.2702 0.4312 0.085 Uiso 0.55 1 calc PR D 1
H19B H 0.3686 0.3509 0.3946 0.085 Uiso 0.55 1 calc PR D 1
H19C H 0.3726 0.3045 0.3991 0.085 Uiso 0.45 1 d PR D 2
H19D H 0.3866 0.3611 0.4248 0.085 Uiso 0.45 1 d PR D 2
C20A C 0.3166(10) 0.2889(15) 0.5311(11) 0.097(8) Uani 0.55 1 d PU D 1
H20A H 0.3200 0.2587 0.5805 0.146 Uiso 0.55 1 calc PR D 1
H20B H 0.2957 0.2606 0.5126 0.146 Uiso 0.55 1 calc PR D 1
H20C H 0.2814 0.3282 0.5250 0.146 Uiso 0.55 1 calc PR D 1
C20B C 0.3346(13) 0.2249(13) 0.5439(13) 0.074(7) Uani 0.45 1 d PU D 2
H20D H 0.2947 0.2617 0.5314 0.111 Uiso 0.45 1 calc PR D 2
H20E H 0.3414 0.2066 0.5925 0.111 Uiso 0.45 1 calc PR D 2
H20F H 0.3172 0.1859 0.5370 0.111 Uiso 0.45 1 calc PR D 2
C21 C 0.7901(5) 0.1912(5) 0.6007(4) 0.060(3) Uani 1 1 d D . .
H21A H 0.7708 0.1442 0.6092 0.072 Uiso 0.50 1 calc PR E 1
H21B H 0.7718 0.1951 0.6430 0.072 Uiso 0.50 1 calc PR E 1
H21C H 0.8014 0.2096 0.6320 0.072 Uiso 0.50 1 d PR E 2
H21D H 0.7524 0.1502 0.6280 0.072 Uiso 0.50 1 d PR E 2
C22A C 0.8796(7) 0.1901(10) 0.5928(8) 0.052(5) Uani 0.50 1 d PD F 1
H22A H 0.8959 0.2321 0.5970 0.062 Uiso 0.50 1 calc PR F 1
C22B C 0.8592(9) 0.1563(9) 0.5785(8) 0.048(4) Uani 0.50 1 d PDU F 2
H22B H 0.8359 0.1280 0.5599 0.058 Uiso 0.50 1 calc PR F 2
C23 C 0.9230(6) 0.2012(5) 0.5246(4) 0.059(3) Uani 1 1 d . . .
H23A H 0.9789 0.2132 0.5229 0.071 Uiso 0.50 1 calc PR F 1
H23B H 0.9223 0.1550 0.5244 0.071 Uiso 0.50 1 calc PR F 1
H23C H 0.9556 0.1663 0.5157 0.071 Uiso 0.50 1 d PR F 2
H23D H 0.9573 0.2258 0.5396 0.071 Uiso 0.50 1 d PR F 2
C24A C 0.9116(14) 0.1255(12) 0.6531(11) 0.067(6) Uani 0.50 1 d PU F 1
H24A H 0.8903 0.1245 0.6970 0.101 Uiso 0.50 1 calc PR F 1
H24B H 0.9695 0.1294 0.6468 0.101 Uiso 0.50 1 calc PR F 1
H24C H 0.8955 0.0816 0.6540 0.101 Uiso 0.50 1 calc PR F 1
C24B C 0.8907(13) 0.1002(10) 0.6474(10) 0.053(5) Uani 0.50 1 d PU F 2
H24D H 0.9311 0.0717 0.6368 0.079 Uiso 0.50 1 calc PR F 2
H24E H 0.8468 0.0690 0.6799 0.079 Uiso 0.50 1 calc PR F 2
H24F H 0.9140 0.1252 0.6682 0.079 Uiso 0.50 1 calc PR F 2
C25 C 0.4788(7) 0.2119(5) 0.3532(5) 0.076(3) Uani 1 1 d D . .
H25A H 0.4930 0.2092 0.3961 0.091 Uiso 1 1 calc R . .
H25B H 0.4226 0.2252 0.3506 0.091 Uiso 1 1 calc R . .
C26 C 0.4866(9) 0.1391(5) 0.3584(5) 0.090(4) Uani 1 1 d D . .
H26 H 0.5446 0.1298 0.3575 0.108 Uiso 1 1 calc R . .
C27 C 0.4634(6) 0.1308(5) 0.3002(5) 0.063(3) Uani 1 1 d . . .
H27A H 0.4783 0.0827 0.3078 0.076 Uiso 1 1 calc R . .
H27B H 0.4050 0.1323 0.3037 0.076 Uiso 1 1 calc R . .
C28 C 0.4474(8) 0.0810(6) 0.4313(5) 0.097(4) Uani 1 1 d . . .
H28A H 0.4563 0.0337 0.4353 0.146 Uiso 1 1 calc R . .
H28B H 0.3905 0.0887 0.4367 0.146 Uiso 1 1 calc R . .
H28C H 0.4711 0.0844 0.4675 0.146 Uiso 1 1 calc R . .
C29 C 0.5997(6) 0.4203(4) 0.1102(4) 0.049(2) Uani 1 1 d . . .
H29A H 0.6401 0.4545 0.1063 0.059 Uiso 1 1 calc R . .
H29B H 0.5489 0.4451 0.1030 0.059 Uiso 1 1 calc R . .
C30 C 0.6227(6) 0.4021(4) 0.0515(5) 0.059(3) Uani 1 1 d D . .
H30 H 0.6764 0.3814 0.0576 0.071 Uiso 1 1 calc R . .
C31 C 0.5697(6) 0.3461(4) 0.0509(4) 0.056(2) Uani 1 1 d D . .
H31A H 0.5164 0.3657 0.0426 0.067 Uiso 1 1 calc R . .
H31B H 0.5915 0.3379 0.0116 0.067 Uiso 1 1 calc R . .
C32 C 0.6323(7) 0.4714(5) -0.0214(5) 0.071(3) Uani 1 1 d . . .
H32A H 0.6466 0.4580 -0.0580 0.106 Uiso 1 1 calc R . .
H32B H 0.6740 0.5026 -0.0233 0.106 Uiso 1 1 calc R . .
H32C H 0.5823 0.4964 -0.0282 0.106 Uiso 1 1 calc R . .
C33 C 0.6384(5) 0.1910(5) -0.0074(4) 0.049(2) Uani 1 1 d . . .
H33A H 0.5896 0.2174 -0.0220 0.058 Uiso 1 1 calc R . .
H33B H 0.6494 0.1620 -0.0313 0.058 Uiso 1 1 calc R . .
C34 C 0.7084(5) 0.2454(5) -0.0299(5) 0.059(3) Uani 1 1 d . . .
H34 H 0.6978 0.2726 -0.0035 0.071 Uiso 1 1 calc R . .
C35 C 0.7885(5) 0.2104(5) -0.0156(4) 0.049(2) Uani 1 1 d . . .
H35A H 0.7988 0.1810 -0.0393 0.058 Uiso 1 1 calc R . .
H35B H 0.8309 0.2476 -0.0345 0.058 Uiso 1 1 calc R . .
C36 C 0.7125(6) 0.2996(6) -0.1090(5) 0.086(4) Uani 1 1 d . . .
H36A H 0.6626 0.3247 -0.1177 0.129 Uiso 1 1 calc R . .
H36B H 0.7214 0.2739 -0.1358 0.129 Uiso 1 1 calc R . .
H36C H 0.7562 0.3341 -0.1228 0.129 Uiso 1 1 calc R . .
C37 C 0.8086(5) -0.0239(4) 0.2135(5) 0.049(2) Uani 1 1 d U . .
H37A H 0.8136 -0.0481 0.1847 0.059 Uiso 1 1 calc R . .
H37B H 0.7611 -0.0440 0.2484 0.059 Uiso 1 1 calc R . .
C38 C 0.8824(5) -0.0378(5) 0.2506(5) 0.062(3) Uani 1 1 d . . .
H38 H 0.8780 -0.0118 0.2782 0.075 Uiso 1 1 calc R . .
C39 C 0.9602(5) -0.0121(5) 0.1978(5) 0.058(3) Uani 1 1 d . . .
H39A H 1.0064 -0.0269 0.2236 0.070 Uiso 1 1 calc R . .
H39B H 0.9630 -0.0354 0.1683 0.070 Uiso 1 1 calc R . .
C40 C 0.8846(8) -0.1197(6) 0.3009(7) 0.103(4) Uani 1 1 d U . .
H40A H 0.9314 -0.1299 0.3249 0.154 Uiso 1 1 calc R . .
H40B H 0.8871 -0.1457 0.2744 0.154 Uiso 1 1 calc R . .
H40C H 0.8368 -0.1348 0.3350 0.154 Uiso 1 1 calc R . .
C41 C 0.9673(5) 0.0554(4) 0.3497(4) 0.047(2) Uani 1 1 d D . .
H41A H 1.0168 0.0459 0.3709 0.057 Uiso 1 1 calc R . .
H41B H 0.9566 0.0147 0.3420 0.057 Uiso 1 1 calc R . .
C42 C 0.9002(5) 0.0591(5) 0.4000(4) 0.055(2) Uani 1 1 d D . .
H42 H 0.8510 0.0649 0.3782 0.066 Uiso 1 1 calc R . .
C43 C 0.9031(5) 0.1201(4) 0.4161(4) 0.045(2) Uani 1 1 d . . .
H43A H 0.8545 0.1168 0.4476 0.054 Uiso 1 1 calc R . .
H43B H 0.9485 0.1131 0.4417 0.054 Uiso 1 1 calc R . .
C44 C 0.8895(6) -0.0136(5) 0.4681(4) 0.062(3) Uani 1 1 d . . .
H44A H 0.8872 -0.0524 0.4567 0.093 Uiso 1 1 calc R . .
H44B H 0.8403 -0.0138 0.4969 0.093 Uiso 1 1 calc R . .
H44C H 0.9343 -0.0201 0.4936 0.093 Uiso 1 1 calc R . .
C45 C 1.0257(6) 0.3663(5) 0.2145(4) 0.060(3) Uani 1 1 d D . .
H45A H 1.0738 0.3635 0.2359 0.072 Uiso 1 1 calc R . .
H45B H 1.0006 0.4118 0.2059 0.072 Uiso 1 1 calc R . .
C46 C 1.0515(9) 0.3692(5) 0.1450(5) 0.110(4) Uani 1 1 d DU . .
H46 H 1.0019 0.3807 0.1230 0.133 Uiso 1 1 calc R . .
C47 C 1.0794(7) 0.3031(5) 0.1408(5) 0.079(3) Uani 1 1 d DU . .
H47A H 1.0745 0.3113 0.0936 0.095 Uiso 1 1 calc R . .
H47B H 1.1366 0.2992 0.1452 0.095 Uiso 1 1 calc R . .
C48 C 1.1072(11) 0.4383(8) 0.0970(8) 0.151(6) Uani 1 1 d DU . .
H48A H 1.0906 0.4765 0.1081 0.227 Uiso 1 1 calc R . .
H48B H 1.1029 0.4540 0.0483 0.227 Uiso 1 1 calc R . .
H48C H 1.1622 0.4268 0.1052 0.227 Uiso 1 1 calc R . .
C49 C 0.7699(6) 0.7229(5) 0.2194(5) 0.060(3) Uani 1 1 d . . .
C50 C 0.7696(7) 0.8039(6) 0.1807(7) 0.097(4) Uani 1 1 d DU . .
H50A H 0.8024 0.8223 0.2025 0.116 Uiso 1 1 calc R . .
H50B H 0.7952 0.8203 0.1325 0.116 Uiso 1 1 calc R . .
C51 C 0.6874(7) 0.8369(6) 0.1785(9) 0.133(6) Uani 1 1 d D . .
H51A H 0.6933 0.8889 0.1532 0.199 Uiso 1 1 calc R . .
H51B H 0.6617 0.8219 0.2258 0.199 Uiso 1 1 calc R . .
H51C H 0.6550 0.8210 0.1550 0.199 Uiso 1 1 calc R . .
C52 C 0.6215(6) 0.2351(5) 0.6954(5) 0.060(3) Uani 1 1 d . B .
C53 C 0.6061(7) 0.1935(6) 0.7754(5) 0.086(3) Uani 1 1 d DU . .
H53A H 0.5723 0.1508 0.7901 0.104 Uiso 0.60 1 calc PR G 1
H53B H 0.6570 0.1774 0.7938 0.104 Uiso 0.60 1 calc PR G 1
H53C H 0.6110 0.1412 0.7965 0.104 Uiso 0.40 1 d PR G 2
H53D H 0.6418 0.2122 0.7949 0.104 Uiso 0.40 1 d PR G 2
C54A C 0.5659(13) 0.2394(12) 0.8046(12) 0.100(7) Uani 0.60 1 d PDU H 1
H54A H 0.5656 0.2154 0.8549 0.150 Uiso 0.60 1 calc PR H 1
H54B H 0.5114 0.2474 0.7941 0.150 Uiso 0.60 1 calc PR H 1
H54C H 0.5947 0.2852 0.7838 0.150 Uiso 0.60 1 calc PR H 1
C54B C 0.5312(14) 0.2183(17) 0.8040(16) 0.084(9) Uani 0.40 1 d PDU H 2
H54D H 0.4843 0.1997 0.7962 0.126 Uiso 0.40 1 calc PR H 2
H54E H 0.5310 0.2704 0.7803 0.126 Uiso 0.40 1 calc PR H 2
H54F H 0.5306 0.2006 0.8538 0.126 Uiso 0.40 1 calc PR H 2
C55 C 0.6660(5) 0.1776(4) 0.4576(4) 0.0341(18) Uani 1 1 d . B .
C56 C 0.6530(6) 0.0955(5) 0.4995(5) 0.068(3) Uani 1 1 d DU . .
H56A H 0.5960 0.0862 0.5180 0.082 Uiso 0.55 1 calc PR I 1
H56B H 0.6637 0.0769 0.4661 0.082 Uiso 0.55 1 calc PR I 1
H56C H 0.7023 0.0685 0.5043 0.082 Uiso 0.45 1 d PR I 2
H56D H 0.6163 0.0794 0.4786 0.082 Uiso 0.45 1 d PR I 2
C57A C 0.6988(9) 0.0506(9) 0.5595(7) 0.062(5) Uani 0.55 1 d PDU J 1
H57A H 0.7125 0.0057 0.5593 0.093 Uiso 0.55 1 calc PR J 1
H57B H 0.6661 0.0405 0.6032 0.093 Uiso 0.55 1 calc PR J 1
H57C H 0.7473 0.0765 0.5545 0.093 Uiso 0.55 1 calc PR J 1
C57B C 0.6173(16) 0.0871(15) 0.5708(9) 0.109(10) Uani 0.45 1 d PDU J 2
H57D H 0.6528 0.0593 0.6049 0.163 Uiso 0.45 1 calc PR J 2
H57E H 0.5656 0.0623 0.5850 0.163 Uiso 0.45 1 calc PR J 2
H57F H 0.6109 0.1342 0.5678 0.163 Uiso 0.45 1 calc PR J 2
C58 C 0.8157(5) 0.4679(4) 0.1680(4) 0.0390(19) Uani 1 1 d . B .
C59 C 0.8397(6) 0.5059(6) 0.0887(4) 0.065(3) Uani 1 1 d D . .
H59A H 0.8070 0.5485 0.0679 0.078 Uiso 0.50 1 calc PR K 1
H59B H 0.8274 0.4736 0.0707 0.078 Uiso 0.50 1 calc PR K 1
H59C H 0.8365 0.4718 0.0707 0.078 Uiso 0.50 1 calc PR K 2
H59D H 0.8949 0.5247 0.0771 0.078 Uiso 0.50 1 calc PR K 2
C60A C 0.9297(8) 0.5299(12) 0.0643(10) 0.076(6) Uani 0.50 1 d PDU L 1
H60A H 0.9403 0.5529 0.0137 0.113 Uiso 0.50 1 calc PR L 1
H60B H 0.9627 0.4882 0.0841 0.113 Uiso 0.50 1 calc PR L 1
H60C H 0.9421 0.5637 0.0801 0.113 Uiso 0.50 1 calc PR L 1
C60B C 0.7821(15) 0.5686(12) 0.0546(12) 0.119(11) Uani 0.50 1 d PD L 2
H60D H 0.7967 0.5929 0.0042 0.178 Uiso 0.50 1 calc PR L 2
H60E H 0.7861 0.6025 0.0721 0.178 Uiso 0.50 1 calc PR L 2
H60F H 0.7277 0.5497 0.0662 0.178 Uiso 0.50 1 calc PR L 2
C61 C 0.3933(5) 0.3628(5) 0.2106(4) 0.048(2) Uani 1 1 d . . .
C62 C 0.3051(5) 0.3809(5) 0.2053(5) 0.052(2) Uani 1 1 d . . .
H62A H 0.2972 0.4031 0.1560 0.062 Uiso 1 1 calc R . .
H62B H 0.2731 0.3359 0.2303 0.062 Uiso 1 1 calc R . .
C63 C 0.2737(8) 0.4306(8) 0.2340(8) 0.121(5) Uani 1 1 d U . .
H63A H 0.2174 0.4381 0.2296 0.181 Uiso 1 1 calc R . .
H63B H 0.3029 0.4764 0.2080 0.181 Uiso 1 1 calc R . .
H63C H 0.2809 0.4092 0.2830 0.181 Uiso 1 1 calc R . .
C64 C 0.6831(4) 0.1566(4) 0.2328(4) 0.0370(19) Uani 1 1 d . J .
C65 C 0.7340(5) 0.1037(4) 0.2865(4) 0.0403(19) Uani 1 1 d . . .
H65A H 0.7484 0.1243 0.3152 0.048 Uiso 1 1 calc R . .
H65B H 0.7836 0.0963 0.2620 0.048 Uiso 1 1 calc R . .
C66 C 0.6906(6) 0.0308(5) 0.3343(5) 0.066(3) Uani 1 1 d . . .
H66A H 0.7254 -0.0012 0.3671 0.098 Uiso 1 1 calc R . .
H66B H 0.6766 0.0100 0.3062 0.098 Uiso 1 1 calc R . .
H66C H 0.6424 0.0376 0.3600 0.098 Uiso 1 1 calc R . .
C67 C 0.5662(5) 0.0008(4) 0.2137(5) 0.051(2) Uani 1 1 d D J .
C68 C 0.5401(8) -0.0759(6) 0.2729(6) 0.096(4) Uani 1 1 d DU . .
H68A H 0.5878 -0.1048 0.2854 0.115 Uiso 1 1 calc R . .
H68B H 0.5063 -0.0982 0.2553 0.115 Uiso 1 1 calc R . .
C69 C 0.4927(14) -0.0771(12) 0.3411(10) 0.218(10) Uani 1 1 d DU . .
H69A H 0.4782 -0.1264 0.3758 0.327 Uiso 1 1 calc R . .
H69B H 0.4447 -0.0495 0.3294 0.327 Uiso 1 1 calc R . .
H69C H 0.5262 -0.0563 0.3596 0.327 Uiso 1 1 calc R . .
C70 C 0.8161(5) 0.0241(4) 0.0375(5) 0.049(2) Uani 1 1 d D J .
C71 C 0.8244(6) -0.0204(5) -0.0003(5) 0.061(3) Uani 1 1 d D . .
H71A H 0.8135 0.0103 -0.0484 0.073 Uiso 1 1 calc R . .
H71B H 0.7834 -0.0590 0.0225 0.073 Uiso 1 1 calc R . .
C72 C 0.9059(6) -0.0540(6) -0.0029(6) 0.076(3) Uani 1 1 d . . .
H72A H 0.9053 -0.0814 -0.0278 0.113 Uiso 1 1 calc R . .
H72B H 0.9169 -0.0856 0.0444 0.113 Uiso 1 1 calc R . .
H72C H 0.9470 -0.0163 -0.0268 0.113 Uiso 1 1 calc R . .
C73 C 1.0242(5) 0.2118(5) 0.0137(4) 0.043(2) Uani 1 1 d . J .
C74 C 1.0587(6) 0.2674(6) -0.0608(5) 0.071(3) Uani 1 1 d D . .
H74A H 1.0177 0.3028 -0.0808 0.086 Uiso 0.55 1 calc PR M 1
H74B H 1.0694 0.2428 -0.0891 0.086 Uiso 0.55 1 calc PR M 1
H74C H 1.1123 0.2529 -0.0719 0.086 Uiso 0.45 1 d PR M 2
H74D H 1.0255 0.2675 -0.0941 0.086 Uiso 0.45 1 d PR M 2
C75A C 1.1365(13) 0.3086(13) -0.0680(11) 0.105(8) Uani 0.55 1 d PDU N 1
H75A H 1.1457 0.3499 -0.1143 0.157 Uiso 0.55 1 calc PR N 1
H75B H 1.1813 0.2768 -0.0612 0.157 Uiso 0.55 1 calc PR N 1
H75C H 1.1309 0.3246 -0.0331 0.157 Uiso 0.55 1 calc PR N 1
C75B C 1.053(3) 0.3438(13) -0.072(2) 0.161(15) Uani 0.45 1 d PDU N 2
H75D H 1.0223 0.3717 -0.1106 0.242 Uiso 0.45 1 calc PR N 2
H75E H 1.1058 0.3653 -0.0834 0.242 Uiso 0.45 1 calc PR N 2
H75F H 1.0257 0.3435 -0.0300 0.242 Uiso 0.45 1 calc PR N 2
C76 C 0.8637(4) 0.2384(4) 0.1572(4) 0.0353(18) Uani 1 1 d . J .
C77 C 0.8120(5) 0.2903(4) 0.1044(4) 0.0400(19) Uani 1 1 d . . .
H77A H 0.7823 0.3193 0.1232 0.048 Uiso 1 1 calc R . .
H77B H 0.7733 0.2631 0.0959 0.048 Uiso 1 1 calc R . .
C78 C 0.8633(6) 0.3395(5) 0.0358(5) 0.064(3) Uani 1 1 d . . .
H78A H 0.8291 0.3705 0.0019 0.096 Uiso 1 1 calc R . .
H78B H 0.8943 0.3106 0.0181 0.096 Uiso 1 1 calc R . .
H78C H 0.8992 0.3687 0.0437 0.096 Uiso 1 1 calc R . .
C79 C 1.0983(5) 0.2230(5) 0.3682(4) 0.044(2) Uani 1 1 d . J .
C80 C 1.1750(5) 0.2143(5) 0.4002(5) 0.061(3) Uani 1 1 d . . .
H80A H 1.1982 0.2619 0.3854 0.073 Uiso 1 1 calc R . .
H80B H 1.1625 0.1898 0.4513 0.073 Uiso 1 1 calc R . .
C81 C 1.2352(6) 0.1717(7) 0.3785(6) 0.092(4) Uani 1 1 d . . .
H81A H 1.2833 0.1674 0.3996 0.138 Uiso 1 1 calc R . .
H81B H 1.2483 0.1961 0.3280 0.138 Uiso 1 1 calc R . .
H81C H 1.2128 0.1241 0.3941 0.138 Uiso 1 1 calc R . .
C82 C 0.3776(6) 0.2276(5) 0.1007(5) 0.057(2) Uani 1 1 d U . .
H82 H 0.3886 0.2535 0.1236 0.068 Uiso 1 1 calc R . .
C83 C 0.3026(6) 0.2343(7) 0.0787(6) 0.082(4) Uani 1 1 d . . .
H83 H 0.2635 0.2626 0.0881 0.098 Uiso 1 1 calc R . .
C84 C 0.2871(7) 0.1981(7) 0.0425(7) 0.098(4) Uani 1 1 d D . .
H84 H 0.2376 0.2025 0.0260 0.118 Uiso 1 1 calc R . .
C85 C 0.3470(6) 0.1543(6) 0.0307(6) 0.080(3) Uani 1 1 d DU . .
H85 H 0.3379 0.1296 0.0063 0.095 Uiso 1 1 calc R . .
C86 C 0.4204(6) 0.1486(5) 0.0565(5) 0.056(2) Uani 1 1 d U . .
H86 H 0.4597 0.1188 0.0502 0.067 Uiso 1 1 calc R . .
C87 C 1.1777(5) 0.1003(6) 0.2413(5) 0.062(3) Uani 1 1 d . . .
H87 H 1.1553 0.1291 0.2609 0.074 Uiso 1 1 calc R . .
C88 C 1.2544(6) 0.0729(6) 0.2553(5) 0.078(3) Uani 1 1 d . . .
H88 H 1.2826 0.0836 0.2833 0.093 Uiso 1 1 calc R . .
C89 C 1.2875(6) 0.0300(7) 0.2270(6) 0.085(4) Uani 1 1 d . . .
H89 H 1.3379 0.0100 0.2365 0.102 Uiso 1 1 calc R . .
C90 C 1.2450(6) 0.0173(6) 0.1851(6) 0.077(3) Uani 1 1 d . . .
H90 H 1.2675 -0.0095 0.1634 0.092 Uiso 1 1 calc R . .
C91 C 1.1676(5) 0.0441(5) 0.1743(5) 0.056(3) Uani 1 1 d . . .
H91 H 1.1378 0.0322 0.1480 0.067 Uiso 1 1 calc R . .
N1 N 0.4352(4) 0.1858(4) 0.0907(4) 0.0477(18) Uani 1 1 d . . .
N2 N 1.1355(4) 0.0868(4) 0.2011(3) 0.0455(17) Uani 1 1 d . . .
O1 O 0.8819(3) 0.5334(3) 0.2900(3) 0.0408(13) Uani 1 1 d . . .
O2 O 0.9671(3) 0.4033(3) 0.3322(3) 0.0362(12) Uani 1 1 d . . .
O3 O 0.7167(3) 0.5366(3) 0.3854(3) 0.0362(12) Uani 1 1 d . . .
O4 O 0.6044(3) 0.4478(3) 0.3822(3) 0.0359(12) Uani 1 1 d . . .
O5 O 0.6869(4) 0.5642(3) 0.2200(3) 0.0471(15) Uani 1 1 d . B .
O6 O 0.5626(3) 0.4723(3) 0.2329(3) 0.0435(14) Uani 1 1 d . B .
O7 O 0.6736(3) 0.4123(3) 0.5090(3) 0.0356(12) Uani 1 1 d . . .
O8 O 0.8150(3) 0.4105(3) 0.4301(2) 0.0340(12) Uani 1 1 d . . .
O9 O 0.5441(3) 0.3058(3) 0.5070(3) 0.0455(14) Uani 1 1 d . B .
O10 O 0.4857(3) 0.3410(3) 0.3802(3) 0.0449(14) Uani 1 1 d . B .
O11 O 0.7515(3) 0.2441(3) 0.5465(3) 0.0417(13) Uani 1 1 d . B .
O12 O 0.8962(3) 0.2544(3) 0.4609(2) 0.0367(12) Uani 1 1 d . B .
O13 O 0.5265(3) 0.2670(3) 0.2951(3) 0.0410(13) Uani 1 1 d . . .
O14 O 0.4948(3) 0.1805(3) 0.2309(3) 0.0430(13) Uani 1 1 d . . .
O15 O 0.5914(3) 0.3623(3) 0.1797(3) 0.0383(13) Uani 1 1 d . . .
O16 O 0.5618(3) 0.2795(3) 0.1124(3) 0.0416(13) Uani 1 1 d . . .
O17 O 0.6256(3) 0.1447(3) 0.0659(3) 0.0358(12) Uani 1 1 d . . .
O18 O 0.7898(3) 0.1655(3) 0.0588(3) 0.0362(12) Uani 1 1 d . . .
O19 O 0.7991(3) 0.0519(3) 0.1700(3) 0.0392(13) Uani 1 1 d . . .
O20 O 0.9642(3) 0.0638(3) 0.1545(3) 0.0385(13) Uani 1 1 d . . .
O21 O 0.9099(3) 0.1920(3) 0.3579(2) 0.0347(12) Uani 1 1 d . . .
O22 O 0.9794(3) 0.1189(3) 0.2836(3) 0.0386(13) Uani 1 1 d . . .
O23 O 0.9725(3) 0.3099(3) 0.2639(2) 0.0356(12) Uani 1 1 d . . .
O24 O 1.0438(3) 0.2378(3) 0.1870(3) 0.0392(13) Uani 1 1 d . . .
O25 O 0.7135(5) 0.6881(3) 0.2566(4) 0.089(3) Uani 1 1 d . . .
O26 O 0.8282(6) 0.6903(5) 0.2101(5) 0.133(4) Uani 1 1 d U . .
O27 O 0.6707(4) 0.2873(3) 0.6639(3) 0.0557(16) Uani 1 1 d . . .
O28 O 0.5859(4) 0.2130(3) 0.6604(3) 0.070(2) Uani 1 1 d . . .
O29 O 0.6040(3) 0.2137(3) 0.4490(3) 0.0445(14) Uani 1 1 d . . .
O30 O 0.7375(3) 0.2024(3) 0.4364(3) 0.0382(13) Uani 1 1 d . . .
O31 O 0.7427(3) 0.4439(3) 0.1915(3) 0.0423(13) Uani 1 1 d . . .
O32 O 0.8685(3) 0.4647(3) 0.2050(3) 0.0405(13) Uani 1 1 d . . .
O33 O 0.4298(3) 0.3898(3) 0.2420(3) 0.0492(15) Uani 1 1 d . . .
O34 O 0.4229(3) 0.3251(3) 0.1852(3) 0.0502(15) Uani 1 1 d . . .
O35 O 0.6605(3) 0.2124(3) 0.2381(3) 0.0383(13) Uani 1 1 d . . .
O36 O 0.6619(3) 0.1411(3) 0.1872(3) 0.0372(12) Uani 1 1 d . . .
O37 O 0.5183(3) 0.0518(3) 0.2011(3) 0.0503(15) Uani 1 1 d . . .
O38 O 0.6395(3) 0.0072(3) 0.1832(3) 0.0461(14) Uani 1 1 d . . .
O39 O 0.7441(3) 0.0366(3) 0.0553(3) 0.0482(15) Uani 1 1 d . . .
O40 O 0.8791(3) 0.0456(3) 0.0482(3) 0.0506(15) Uani 1 1 d . . .
O41 O 1.0613(3) 0.1997(3) 0.0631(3) 0.0442(14) Uani 1 1 d . . .
O42 O 0.9573(3) 0.1810(3) 0.0185(3) 0.0424(13) Uani 1 1 d . . .
O43 O 0.8986(3) 0.1887(3) 0.1464(3) 0.0335(12) Uani 1 1 d . . .
O44 O 0.8697(3) 0.2467(3) 0.2102(3) 0.0351(12) Uani 1 1 d . . .
O45 O 1.0472(3) 0.2593(3) 0.3875(3) 0.0421(13) Uani 1 1 d . . .
O46 O 1.0872(3) 0.1965(3) 0.3293(3) 0.0482(14) Uani 1 1 d . . .
O47 O 0.7477(3) 0.4599(2) 0.3187(2) 0.0325(12) Uani 1 1 d . . .
O48 O 0.6896(3) 0.3373(2) 0.4394(2) 0.0297(11) Uani 1 1 d . . .
O49 O 0.6281(3) 0.3626(3) 0.3149(3) 0.0358(12) Uani 1 1 d . . .
O50 O 0.8384(3) 0.3325(2) 0.3516(2) 0.0290(11) Uani 1 1 d . . .
Mn1 Mn 0.76977(7) 0.58387(6) 0.27496(6) 0.0373(3) Uani 1 1 d . B .
Mn2 Mn 0.70718(7) 0.43673(6) 0.41329(6) 0.0324(3) Uani 1 1 d . B .
Mn3 Mn 0.64469(7) 0.29701(6) 0.55941(6) 0.0379(3) Uani 1 1 d . B .
Mn4 Mn 0.66364(7) 0.46311(6) 0.26680(6) 0.0365(3) Uani 1 1 d . B .
Mn5 Mn 0.58661(7) 0.32884(6) 0.41317(6) 0.0349(3) Uani 1 1 d . B .
Mn6 Mn 0.86097(7) 0.43455(6) 0.31601(6) 0.0323(3) Uani 1 1 d . B .
Mn7 Mn 0.78882(7) 0.28667(6) 0.44893(6) 0.0322(3) Uani 1 1 d . B .
Mn8 Mn 0.94124(7) 0.29092(6) 0.36208(6) 0.0327(3) Uani 1 1 d . B .
Mn9 Mn 0.97559(7) 0.21384(6) 0.27215(6) 0.0328(3) Uani 1 1 d . B .
Mn10 Mn 1.01780(7) 0.14423(7) 0.17515(6) 0.0367(3) Uani 1 1 d . B .
Mn11 Mn 0.88441(7) 0.11306(6) 0.09886(6) 0.0362(3) Uani 1 1 d . B .
Mn12 Mn 0.70759(7) 0.09085(6) 0.11726(6) 0.0368(3) Uani 1 1 d . B .
Mn13 Mn 0.54605(7) 0.16698(7) 0.14252(7) 0.0400(3) Uani 1 1 d . B .
Mn14 Mn 0.54545(7) 0.27156(6) 0.20416(6) 0.0375(3) Uani 1 1 d . B .
Mn15 Mn 0.53421(7) 0.36912(7) 0.27321(7) 0.0398(3) Uani 1 1 d . B .
N3 N 0.1460(13) 0.3402(11) 0.6239(11) 0.167(8) Uani 0.70 1 d PDU . .
C92 C 0.0991(12) 0.3359(10) 0.5887(11) 0.121(6) Uani 0.70 1 d PDU . .
C93 C 0.0494(13) 0.3267(12) 0.5401(11) 0.142(7) Uani 0.70 1 d PDU . .
H93A H 0.0843 0.3155 0.5078 0.213 Uiso 0.70 1 calc PR . .
H93B H 0.0223 0.3710 0.5140 0.213 Uiso 0.70 1 calc PR . .
H93C H 0.0101 0.2879 0.5677 0.213 Uiso 0.70 1 calc PR . .
N4 N 0.5566(8) -0.0009(7) 1.0336(7) 0.103(10) Uani 0.50 1 d PDU . 1
C94 C 0.5566(8) -0.0009(7) 1.0336(7) 0.103(6) Uani 0.50 1 d PDU . 2
H94 H 0.5972 -0.0003 1.0586 0.124 Uiso 0.50 1 calc PR . 2
C95 C 0.5147(11) 0.0269(8) 0.9285(9) 0.131(4) Uani 1 1 d DU . .
H95 H 0.5209 0.0460 0.8797 0.157 Uiso 1 1 calc R . .
C96 C 0.5790(11) 0.0257(8) 0.9612(9) 0.125(5) Uani 1 1 d DU . .
H96 H 0.6312 0.0407 0.9381 0.150 Uiso 1 1 calc R . 1
N5 N 0.8174(7) 0.1769(8) 0.7936(8) 0.137(8) Uani 0.60 1 d PDU . .
C97 C 0.8492(9) 0.2418(7) 0.7437(7) 0.067(5) Uani 0.60 1 d PDU . .
H97 H 0.8217 0.2710 0.7058 0.080 Uiso 0.60 1 calc PR . .
C98 C 0.9228(10) 0.2653(10) 0.7486(9) 0.165(12) Uani 0.60 1 d PDU . .
H98 H 0.9446 0.3103 0.7139 0.198 Uiso 0.60 1 calc PR . .
C99 C 0.9643(7) 0.2228(9) 0.8043(8) 0.100(7) Uani 0.60 1 d PDU . .
H99 H 1.0139 0.2390 0.8071 0.120 Uiso 0.60 1 calc PR . .
C100 C 0.9320(9) 0.1563(8) 0.8557(8) 0.081(5) Uani 0.60 1 d PDU . .
H100 H 0.9582 0.1263 0.8942 0.098 Uiso 0.60 1 calc PR . .
C101 C 0.8593(9) 0.1370(8) 0.8469(7) 0.104(7) Uani 0.60 1 d PDU . .
H101 H 0.8368 0.0920 0.8811 0.125 Uiso 0.60 1 calc PR . .
K1 K 0.74899(10) 0.28831(9) 0.28185(8) 0.0330(4) Uani 1 1 d . B .

loop_
_atom_site_aniso_label
_atom_site_aniso_U_11
_atom_site_aniso_U_22
_atom_site_aniso_U_33
_atom_site_aniso_U_23
_atom_site_aniso_U_13
_atom_site_aniso_U_12
C1 0.052(6) 0.055(5) 0.106(7) -0.033(5) 0.009(5) -0.016(5)
C2 0.058(6) 0.056(6) 0.125(8) -0.023(5) 0.012(6) -0.007(5)
C3 0.033(5) 0.054(6) 0.074(6) -0.027(5) -0.007(4) -0.009(4)
C4 0.101(8) 0.100(8) 0.153(9) -0.048(7) 0.002(7) -0.007(7)
C5 0.048(5) 0.034(5) 0.049(5) -0.025(4) 0.001(4) 0.003(4)
C6 0.042(5) 0.037(5) 0.041(4) -0.020(4) -0.008(4) 0.011(4)
C7 0.041(5) 0.039(5) 0.042(5) -0.017(4) -0.006(4) 0.012(4)
C8 0.049(6) 0.050(6) 0.057(6) -0.024(5) -0.013(4) 0.012(5)
C9 0.080(8) 0.049(6) 0.089(8) -0.010(6) -0.050(7) 0.013(6)
C10A 0.090(15) 0.040(10) 0.033(9) -0.009(8) -0.039(9) 0.019(10)
C10B 0.074(11) 0.083(11) 0.058(10) -0.028(8) -0.027(8) -0.007(8)
C11 0.063(7) 0.049(6) 0.093(8) -0.032(6) -0.044(6) 0.027(5)
C12 0.114(11) 0.060(7) 0.098(9) -0.001(7) -0.081(8) 0.010(7)
C13 0.034(5) 0.049(5) 0.043(5) -0.022(4) -0.012(4) -0.005(4)
C14 0.055(6) 0.049(5) 0.043(5) -0.025(4) -0.017(4) 0.001(5)
C15 0.051(5) 0.037(5) 0.037(4) -0.019(4) -0.006(4) -0.006(4)
C16 0.063(7) 0.081(7) 0.058(6) -0.040(6) -0.015(5) -0.007(6)
C17 0.032(6) 0.086(8) 0.085(8) -0.034(6) 0.003(5) -0.018(5)
C18A 0.042(12) 0.16(2) 0.091(15) -0.085(16) 0.010(10) -0.013(13)
C18B 0.045(10) 0.059(10) 0.054(10) -0.033(9) 0.001(8) -0.001(9)
C19 0.035(6) 0.108(9) 0.070(7) -0.045(6) 0.002(5) 0.002(6)
C20A 0.033(11) 0.19(3) 0.105(17) -0.103(18) 0.020(10) -0.034(14)
C20B 0.047(13) 0.078(15) 0.092(16) -0.036(13) -0.006(11) -0.020(12)
C21 0.056(6) 0.070(7) 0.036(5) -0.012(5) -0.010(4) 0.022(5)
C22A 0.045(11) 0.053(12) 0.035(9) 0.000(9) -0.016(8) -0.004(9)
C22B 0.047(8) 0.047(8) 0.040(7) -0.012(6) -0.009(6) 0.009(7)
C23 0.054(6) 0.074(7) 0.037(5) -0.014(5) -0.018(4) 0.032(5)
C24A 0.058(9) 0.073(10) 0.057(9) -0.017(7) -0.019(7) 0.002(8)
C24B 0.054(9) 0.052(9) 0.039(8) -0.013(7) -0.001(6) 0.011(7)
C25 0.083(8) 0.085(8) 0.054(6) -0.029(6) 0.000(5) -0.041(7)
C26 0.152(13) 0.056(7) 0.056(6) -0.025(6) 0.008(7) -0.028(7)
C27 0.059(7) 0.065(6) 0.070(7) -0.035(6) -0.006(5) -0.025(5)
C28 0.158(13) 0.066(7) 0.064(7) -0.031(6) 0.011(7) -0.050(8)
C29 0.064(6) 0.031(5) 0.055(5) -0.018(4) -0.025(5) 0.008(4)
C30 0.074(7) 0.043(5) 0.055(6) -0.014(5) -0.027(5) -0.001(5)
C31 0.067(7) 0.053(6) 0.049(5) -0.021(5) -0.025(5) 0.010(5)
C32 0.113(9) 0.054(6) 0.049(6) -0.022(5) -0.032(6) 0.013(6)
C33 0.046(5) 0.054(6) 0.049(5) -0.022(5) -0.026(4) 0.013(4)
C34 0.047(6) 0.065(7) 0.056(6) -0.020(5) -0.005(4) -0.009(5)
C35 0.049(6) 0.048(5) 0.049(5) -0.021(4) -0.015(4) 0.002(4)
C36 0.051(7) 0.087(8) 0.072(7) 0.006(6) -0.026(6) -0.004(6)
C37 0.043(4) 0.040(4) 0.060(4) -0.019(3) -0.010(3) 0.003(3)
C38 0.037(5) 0.035(5) 0.093(8) -0.010(5) -0.022(5) 0.003(4)
C39 0.042(6) 0.045(6) 0.088(7) -0.031(5) -0.018(5) 0.015(5)
C40 0.084(6) 0.089(6) 0.111(6) -0.024(5) -0.025(5) 0.005(5)
C41 0.051(6) 0.038(5) 0.049(5) -0.018(4) -0.012(4) 0.015(4)
C42 0.060(6) 0.039(5) 0.046(5) -0.007(4) 0.000(4) 0.008(5)
C43 0.044(5) 0.043(5) 0.038(5) -0.010(4) -0.008(4) 0.011(4)
C44 0.088(8) 0.038(5) 0.047(5) -0.011(4) -0.005(5) 0.003(5)
C45 0.072(7) 0.049(6) 0.053(6) -0.028(5) 0.026(5) -0.017(5)
C46 0.154(9) 0.090(7) 0.095(7) -0.055(6) 0.019(6) -0.037(7)
C47 0.095(7) 0.072(6) 0.072(6) -0.046(5) 0.041(5) -0.022(5)
C48 0.198(11) 0.139(9) 0.129(9) -0.085(8) 0.037(7) -0.038(8)
C49 0.058(7) 0.043(6) 0.073(7) -0.028(5) 0.011(5) 0.006(5)
C50 0.089(6) 0.079(5) 0.109(6) -0.037(4) -0.002(4) 0.007(4)
C51 0.093(11) 0.052(8) 0.229(18) -0.053(10) -0.006(11) 0.008(7)
C52 0.073(7) 0.047(6) 0.062(6) -0.025(5) -0.018(5) 0.003(5)
C53 0.100(7) 0.084(7) 0.066(6) -0.028(5) -0.001(5) -0.015(6)
C54A 0.114(11) 0.106(11) 0.087(10) -0.050(8) -0.017(8) 0.002(9)
C54B 0.097(13) 0.083(12) 0.082(12) -0.049(9) -0.006(9) 0.001(9)
C55 0.040(5) 0.029(4) 0.036(4) -0.016(4) -0.011(4) 0.001(4)
C56 0.055(6) 0.041(5) 0.083(6) -0.010(5) -0.010(5) 0.007(4)
C57A 0.041(10) 0.077(12) 0.059(10) -0.024(9) -0.011(8) -0.001(9)
C57B 0.15(2) 0.091(16) 0.087(16) -0.036(13) -0.041(15) -0.048(15)
C58 0.042(5) 0.030(4) 0.043(5) -0.015(4) -0.008(4) 0.001(4)
C59 0.059(6) 0.090(8) 0.037(5) -0.020(5) -0.017(4) -0.010(6)
C60A 0.068(10) 0.081(10) 0.067(9) -0.024(7) -0.015(7) -0.005(8)
C60B 0.13(2) 0.090(19) 0.072(16) 0.008(14) 0.005(15) 0.057(18)
C61 0.032(5) 0.054(6) 0.050(5) -0.017(5) -0.017(4) 0.007(4)
C62 0.033(5) 0.072(7) 0.057(5) -0.035(5) -0.011(4) 0.010(5)
C63 0.084(9) 0.163(12) 0.148(11) -0.097(10) -0.033(8) 0.017(9)
C64 0.024(4) 0.038(5) 0.045(5) -0.014(4) -0.012(3) -0.010(4)
C65 0.033(5) 0.040(5) 0.044(5) -0.017(4) -0.010(4) 0.002(4)
C66 0.068(7) 0.047(6) 0.067(6) -0.013(5) -0.014(5) -0.006(5)
C67 0.048(6) 0.035(5) 0.073(6) -0.027(5) -0.015(5) -0.004(4)
C68 0.082(7) 0.073(6) 0.124(8) -0.048(6) 0.023(6) -0.026(6)
C69 0.244(16) 0.207(15) 0.203(15) -0.098(12) -0.030(12) -0.007(12)
C70 0.039(5) 0.045(5) 0.074(6) -0.037(5) -0.016(5) 0.013(4)
C71 0.054(6) 0.067(7) 0.086(7) -0.055(6) -0.017(5) 0.015(5)
C72 0.064(7) 0.089(8) 0.112(9) -0.077(8) -0.022(6) 0.015(6)
C73 0.038(5) 0.052(5) 0.044(5) -0.027(4) 0.000(4) 0.002(4)
C74 0.063(7) 0.099(8) 0.039(5) -0.025(5) 0.014(5) -0.024(6)
C75A 0.103(17) 0.113(17) 0.072(13) -0.018(12) -0.020(12) -0.050(14)
C75B 0.17(2) 0.13(2) 0.15(2) -0.052(16) 0.000(16) 0.037(17)
C76 0.028(4) 0.036(5) 0.039(4) -0.015(4) -0.004(3) -0.006(4)
C77 0.040(5) 0.038(5) 0.040(5) -0.015(4) -0.014(4) 0.008(4)
C78 0.063(7) 0.058(6) 0.055(6) -0.012(5) -0.020(5) 0.013(5)
C79 0.028(5) 0.048(5) 0.043(5) -0.010(4) -0.010(4) -0.003(4)
C80 0.023(5) 0.048(6) 0.079(7) 0.000(5) -0.020(4) 0.001(4)
C81 0.045(7) 0.139(12) 0.088(8) -0.050(8) -0.013(6) 0.010(7)
C82 0.052(5) 0.064(6) 0.062(5) -0.034(4) -0.011(4) 0.005(4)
C83 0.043(6) 0.106(9) 0.121(10) -0.072(8) -0.028(6) 0.024(6)
C84 0.052(7) 0.121(11) 0.130(11) -0.059(9) -0.046(7) 0.002(7)
C85 0.073(6) 0.088(7) 0.091(6) -0.047(5) -0.036(5) -0.017(5)
C86 0.048(5) 0.052(5) 0.067(5) -0.028(4) -0.007(4) -0.008(4)
C87 0.029(5) 0.097(8) 0.066(6) -0.043(6) -0.013(4) 0.011(5)
C88 0.042(6) 0.121(10) 0.070(7) -0.044(7) -0.016(5) 0.024(6)
C89 0.050(7) 0.128(11) 0.092(8) -0.066(8) -0.021(6) 0.052(7)
C90 0.052(7) 0.100(9) 0.090(8) -0.057(7) -0.010(6) 0.036(6)
C91 0.037(5) 0.082(7) 0.068(6) -0.051(6) -0.009(4) 0.019(5)
N1 0.030(4) 0.056(5) 0.066(5) -0.034(4) -0.017(3) 0.004(4)
N2 0.029(4) 0.061(5) 0.049(4) -0.030(4) -0.003(3) 0.004(3)
O1 0.036(3) 0.035(3) 0.049(3) -0.017(3) -0.009(3) -0.005(3)
O2 0.032(3) 0.035(3) 0.043(3) -0.018(3) -0.013(2) 0.003(2)
O3 0.037(3) 0.032(3) 0.040(3) -0.017(2) -0.006(2) 0.001(2)
O4 0.029(3) 0.037(3) 0.049(3) -0.024(3) -0.011(2) 0.006(2)
O5 0.061(4) 0.028(3) 0.052(3) -0.013(3) -0.031(3) 0.008(3)
O6 0.044(3) 0.036(3) 0.063(4) -0.028(3) -0.032(3) 0.019(3)
O7 0.034(3) 0.041(3) 0.041(3) -0.027(3) -0.005(2) 0.002(3)
O8 0.028(3) 0.040(3) 0.036(3) -0.019(2) -0.009(2) 0.003(2)
O9 0.028(3) 0.065(4) 0.049(3) -0.032(3) 0.001(2) -0.004(3)
O10 0.028(3) 0.062(4) 0.054(3) -0.035(3) -0.009(3) 0.006(3)
O11 0.038(3) 0.042(3) 0.035(3) -0.013(3) 0.000(2) 0.002(3)
O12 0.029(3) 0.041(3) 0.039(3) -0.016(3) -0.016(2) 0.011(3)
O13 0.036(3) 0.046(3) 0.043(3) -0.023(3) -0.007(2) -0.004(3)
O14 0.036(3) 0.041(3) 0.056(4) -0.026(3) -0.005(3) -0.005(3)
O15 0.043(3) 0.032(3) 0.041(3) -0.016(3) -0.016(2) 0.004(3)
O16 0.042(3) 0.036(3) 0.051(3) -0.021(3) -0.020(3) 0.007(3)
O17 0.038(3) 0.033(3) 0.046(3) -0.025(3) -0.015(2) 0.010(3)
O18 0.034(3) 0.034(3) 0.042(3) -0.018(3) -0.011(2) 0.004(2)
O19 0.037(3) 0.022(3) 0.055(3) -0.014(3) -0.012(3) 0.003(2)
O20 0.035(3) 0.030(3) 0.054(3) -0.022(3) -0.011(3) 0.011(2)
O21 0.033(3) 0.030(3) 0.032(3) -0.008(2) -0.003(2) 0.005(2)
O22 0.038(3) 0.030(3) 0.043(3) -0.013(3) -0.011(2) 0.013(3)
O23 0.041(3) 0.033(3) 0.028(3) -0.009(2) -0.007(2) -0.004(3)
O24 0.033(3) 0.043(3) 0.042(3) -0.023(3) 0.004(2) -0.007(3)
O25 0.084(6) 0.035(4) 0.120(7) -0.025(4) 0.027(5) -0.003(4)
O26 0.108(6) 0.071(5) 0.158(7) -0.022(4) 0.042(5) 0.016(4)
O27 0.061(4) 0.049(4) 0.056(4) -0.026(3) 0.000(3) -0.014(3)
O28 0.075(5) 0.059(4) 0.055(4) -0.011(3) 0.005(3) -0.030(4)
O29 0.039(3) 0.042(3) 0.052(3) -0.021(3) -0.009(3) 0.000(3)
O30 0.031(3) 0.037(3) 0.047(3) -0.021(3) 0.002(2) -0.006(3)
O31 0.045(4) 0.041(3) 0.041(3) -0.018(3) -0.011(3) -0.003(3)
O32 0.039(3) 0.048(3) 0.036(3) -0.019(3) -0.008(2) -0.002(3)
O33 0.035(3) 0.059(4) 0.068(4) -0.039(3) -0.021(3) 0.013(3)
O34 0.037(3) 0.064(4) 0.073(4) -0.047(4) -0.026(3) 0.014(3)
O35 0.035(3) 0.032(3) 0.055(3) -0.025(3) -0.018(3) 0.002(3)
O36 0.032(3) 0.040(3) 0.049(3) -0.026(3) -0.015(2) 0.006(3)
O37 0.035(3) 0.050(4) 0.071(4) -0.032(3) -0.008(3) -0.005(3)
O38 0.036(3) 0.040(3) 0.063(4) -0.025(3) -0.006(3) -0.002(3)
O39 0.043(4) 0.053(4) 0.070(4) -0.044(3) -0.016(3) 0.007(3)
O40 0.046(4) 0.052(4) 0.077(4) -0.046(3) -0.024(3) 0.015(3)
O41 0.038(3) 0.055(4) 0.042(3) -0.025(3) -0.004(3) -0.003(3)
O42 0.037(3) 0.050(4) 0.045(3) -0.027(3) -0.010(3) 0.010(3)
O43 0.028(3) 0.034(3) 0.044(3) -0.023(3) -0.008(2) 0.008(2)
O44 0.033(3) 0.035(3) 0.044(3) -0.023(3) -0.014(2) 0.013(2)
O45 0.030(3) 0.049(4) 0.047(3) -0.021(3) -0.012(2) 0.008(3)
O46 0.034(3) 0.058(4) 0.053(4) -0.026(3) -0.011(3) 0.008(3)
O47 0.037(3) 0.027(3) 0.033(3) -0.013(2) -0.009(2) 0.003(2)
O48 0.033(3) 0.027(3) 0.030(3) -0.014(2) -0.009(2) 0.004(2)
O49 0.035(3) 0.031(3) 0.048(3) -0.022(3) -0.016(2) 0.006(2)
O50 0.029(3) 0.029(3) 0.034(3) -0.018(2) -0.012(2) 0.007(2)
Mn1 0.0409(7) 0.0303(7) 0.0405(7) -0.0164(6) -0.0068(5) 0.0023(6)
Mn2 0.0328(7) 0.0305(6) 0.0366(6) -0.0174(5) -0.0077(5) 0.0019(5)
Mn3 0.0366(7) 0.0370(7) 0.0394(7) -0.0181(6) -0.0027(5) -0.0009(6)
Mn4 0.0392(7) 0.0297(7) 0.0430(7) -0.0162(6) -0.0187(5) 0.0064(6)
Mn5 0.0275(7) 0.0382(7) 0.0430(7) -0.0223(6) -0.0060(5) 0.0024(5)
Mn6 0.0306(7) 0.0326(7) 0.0348(6) -0.0158(5) -0.0085(5) 0.0006(5)
Mn7 0.0302(7) 0.0323(7) 0.0331(6) -0.0144(5) -0.0068(5) 0.0038(5)
Mn8 0.0285(6) 0.0362(7) 0.0339(6) -0.0156(5) -0.0114(5) 0.0056(5)
Mn9 0.0284(7) 0.0334(7) 0.0348(6) -0.0150(5) -0.0047(5) 0.0040(5)
Mn10 0.0257(7) 0.0434(7) 0.0448(7) -0.0239(6) -0.0073(5) 0.0073(6)
Mn11 0.0307(7) 0.0367(7) 0.0481(7) -0.0248(6) -0.0107(5) 0.0074(6)
Mn12 0.0334(7) 0.0345(7) 0.0493(7) -0.0237(6) -0.0138(5) 0.0047(6)
Mn13 0.0307(7) 0.0428(7) 0.0571(8) -0.0300(7) -0.0163(6) 0.0041(6)
Mn14 0.0337(7) 0.0382(7) 0.0479(7) -0.0240(6) -0.0157(5) 0.0039(6)
Mn15 0.0319(7) 0.0421(7) 0.0550(8) -0.0282(6) -0.0178(6) 0.0082(6)
N3 0.189(14) 0.137(12) 0.196(14) -0.086(10) -0.074(10) 0.024(10)
C92 0.151(11) 0.087(9) 0.146(10) -0.072(8) -0.033(7) 0.035(8)
C93 0.136(9) 0.133(9) 0.156(9) -0.064(6) -0.034(6) 0.004(6)
N4 0.104(13) 0.100(12) 0.116(12) -0.051(8) -0.049(8) -0.003(7)
C94 0.104(8) 0.100(8) 0.116(7) -0.051(6) -0.049(6) -0.003(6)
C95 0.141(6) 0.125(6) 0.123(6) -0.051(6) -0.029(7) -0.016(7)
C96 0.135(9) 0.096(8) 0.148(9) -0.060(7) -0.017(7) -0.020(7)
N5 0.130(11) 0.148(11) 0.138(11) -0.073(8) -0.018(8) 0.021(8)
C97 0.082(9) 0.071(8) 0.065(8) -0.043(7) -0.021(7) -0.018(7)
C98 0.168(15) 0.151(15) 0.171(15) -0.070(10) -0.033(10) -0.002(9)
C99 0.123(11) 0.096(10) 0.113(10) -0.072(8) -0.022(8) -0.016(8)
C100 0.080(9) 0.088(9) 0.066(8) -0.027(7) -0.017(7) 0.015(8)
C101 0.094(10) 0.116(11) 0.084(10) -0.030(8) -0.022(8) 0.011(8)
K1 0.0314(9) 0.0334(9) 0.0381(9) -0.0194(8) -0.0089(7) 0.0037(7)

loop_
_atom_type_symbol
_atom_type_description
_atom_type_scat_dispersion_real
_atom_type_scat_dispersion_imag
_atom_type_scat_source
C C 0.0033 0.0016 'International Tables Vol C Tables 4.2.6.8 and 6.1.1.4'
H H 0.0000 0.0000 'International Tables Vol C Tables 4.2.6.8 and 6.1.1.4'
N N 0.0061 0.0033 'International Tables Vol C Tables 4.2.6.8 and 6.1.1.4'
O O 0.0106 0.0060 'International Tables Vol C Tables 4.2.6.8 and 6.1.1.4'
Mn Mn 0.3368 0.7283 'International Tables Vol C Tables 4.2.6.8 and 6.1.1.4'
K K 0.2009 0.2494 'International Tables Vol C Tables 4.2.6.8 and 6.1.1.4'

loop_
_geom_angle_atom_site_label_1
_geom_angle_atom_site_label_2
_geom_angle_atom_site_label_3
_geom_angle
_geom_angle_site_symmetry_1
O1 C1 C2 115.6(9) .
O1 C1 H1A 108.4 .
C2 C1 H1A 108.4 .
O1 C1 H1B 108.4 .
C2 C1 H1B 108.4 .
H1A C1 H1B 107.4 .
C1 C2 C4 112.3(11) .
C1 C2 C3 117.3(10) .
C4 C2 C3 113.1(11) .
C1 C2 H2 104.1 .
C4 C2 H2 104.1 .
C3 C2 H2 104.1 .
O2 C3 C2 114.3(9) .
O2 C3 H3A 108.7 .
C2 C3 H3A 108.7 .
O2 C3 H3B 108.7 .
C2 C3 H3B 108.7 .
H3A C3 H3B 107.6 .
C2 C4 H4A 109.5 .
C2 C4 H4B 109.5 .
H4A C4 H4B 109.5 .
C2 C4 H4C 109.5 .
H4A C4 H4C 109.5 .
H4B C4 H4C 109.5 .
O3 C5 C6 113.7(7) .
O3 C5 H5A 108.8 .
C6 C5 H5A 108.8 .
O3 C5 H5B 108.8 .
C6 C5 H5B 108.9 .
H5A C5 H5B 107.7 .
C5 C6 C7 112.0(7) .
C5 C6 C8 109.8(7) .
C7 C6 C8 110.5(8) .
C5 C6 H6 108.1 .
C7 C6 H6 108.1 .
C8 C6 H6 108.2 .
O4 C7 C6 111.1(7) .
O4 C7 H7A 109.4 .
C6 C7 H7A 109.4 .
O4 C7 H7B 109.4 .
C6 C7 H7B 109.4 .
H7A C7 H7B 108.0 .
C6 C8 H8A 109.5 .
C6 C8 H8B 109.5 .
H8A C8 H8B 109.5 .
C6 C8 H8C 109.5 .
H8A C8 H8C 109.5 .
H8B C8 H8C 109.5 .
C10B C9 O5 123.3(10) .
O5 C9 C10A 116.0(12) .
C10B C9 H9A 78.9 .
O5 C9 H9A 108.3 .
C10A C9 H9A 108.3 .
C10B C9 H9B 123.3 .
O5 C9 H9B 108.3 .
C10A C9 H9B 108.3 .
H9A C9 H9B 107.4 .
C10B C9 H9C 107.5 .
O5 C9 H9C 109.4 .
C10A C9 H9C 85.5 .
H9A C9 H9C 128.1 .
C10B C9 H9D 101.1 .
O5 C9 H9D 107.3 .
C10A C9 H9D 127.7 .
H9B C9 H9D 82.9 .
H9C C9 H9D 106.8 .
C9 C10A C11 124.0(15) .
C9 C10A C12 108.3(15) .
C11 C10A C12 108.4(13) .
C9 C10A H10A 104.8 .
C11 C10A H10A 104.8 .
C12 C10A H10A 104.8 .
C9 C10B C11 120.0(14) .
C9 C10B C12 110.3(11) .
C11 C10B C12 112.0(12) .
C9 C10B H10B 104.2 .
C11 C10B H10B 104.2 .
C12 C10B H10B 104.2 .
O6 C11 C10B 118.0(9) .
O6 C11 C10A 115.5(10) .
O6 C11 H11A 108.4 .
C10B C11 H11A 127.6 .
C10A C11 H11A 108.4 .
O6 C11 H11B 108.4 .
C10B C11 H11B 80.5 .
C10A C11 H11B 108.4 .
H11A C11 H11B 107.5 .
O6 C11 H11C 108.0 .
C10B C11 H11C 104.8 .
C10A C11 H11C 128.4 .
H11A C11 H11C 81.4 .
O6 C11 H11D 110.1 .
C10B C11 H11D 107.9 .
C10A C11 H11D 82.8 .
H11B C11 H11D 129.5 .
H11C C11 H11D 107.4 .
C10A C12 H12A 109.5 .
C10B C12 H12A 116.2 .
C10A C12 H12B 109.5 .
C10B C12 H12B 125.6 .
H12A C12 H12B 109.5 .
C10A C12 H12C 109.4 .
C10B C12 H12C 81.9 .
H12A C12 H12C 109.5 .
H12B C12 H12C 109.5 .
C10A C12 H12D 114.5 .
C10B C12 H12D 112.6 .
H12A C12 H12D 131.2 .
H12C C12 H12D 74.9 .
C10A C12 H12E 125.2 .
C10B C12 H12E 104.6 .
H12A C12 H12E 56.0 .
H12B C12 H12E 125.3 .
H12C C12 H12E 53.5 .
H12D C12 H12E 109.5 .
C10A C12 H12F 85.2 .
C10B C12 H12F 111.1 .
H12A C12 H12F 53.9 .
H12B C12 H12F 73.9 .
H12C C12 H12F 161.8 .
H12D C12 H12F 109.5 .
H12E C12 H12F 109.5 .
O8 C13 C14 112.7(7) .
O8 C13 H13A 109.0 .
C14 C13 H13A 109.0 .
O8 C13 H13B 109.1 .
C14 C13 H13B 109.1 .
H13A C13 H13B 107.8 .
C15 C14 C13 113.1(8) .
C15 C14 C16 110.1(8) .
C13 C14 C16 109.1(8) .
C15 C14 H14 108.2 .
C13 C14 H14 108.1 .
C16 C14 H14 108.2 .
O7 C15 C14 113.9(7) .
O7 C15 H15A 108.8 .
C14 C15 H15A 108.8 .
O7 C15 H15B 108.8 .
C14 C15 H15B 108.8 .
H15A C15 H15B 107.7 .
C14 C16 H16A 109.5 .
C14 C16 H16B 109.5 .
H16A C16 H16B 109.5 .
C14 C16 H16C 109.5 .
H16A C16 H16C 109.5 .
H16B C16 H16C 109.5 .
C18B C17 O9 118.4(12) .
C18B C17 C18A 50.2(13) .
O9 C17 C18A 114.6(12) .
C18B C17 H17A 132.9 .
O9 C17 H17A 108.6 .
C18A C17 H17A 108.6 .
C18B C17 H17B 59.9 .
O9 C17 H17B 108.6 .
C18A C17 H17B 108.6 .
H17A C17 H17B 107.6 .
C18B C17 H17C 106.1 .
O9 C17 H17C 106.2 .
C18A C17 H17C 58.7 .
H17A C17 H17C 56.2 .
H17B C17 H17C 144.9 .
C18B C17 H17D 109.7 .
O9 C17 H17D 108.6 .
C18A C17 H17D 136.7 .
H17A C17 H17D 52.9 .
H17B C17 H17D 57.2 .
H17C C17 H17D 107.3 .
C17 C18A C19 115.5(15) .
C17 C18A C20A 109.9(18) .
C19 C18A C20A 107.0(17) .
C19 C18A H17C 150.1 .
C20A C18A H17C 99.9 .
C17 C18A H18A 108.1 .
C19 C18A H18A 108.1 .
C20A C18A H18A 108.1 .
H17C C18A H18A 75.1 .
C17 C18A H19D 145.7 .
C20A C18A H19D 101.7 .
H17C C18A H19D 145.7 .
H18A C18A H19D 73.0 .
C17 C18B C20B 107.1(16) .
C17 C18B C19 113.8(11) .
C20B C18B C19 114.9(16) .
C17 C18B H18B 106.9 .
C20B C18B H18B 106.9 .
C19 C18B H18B 106.9 .
O10 C19 C18A 114.5(12) .
O10 C19 C18B 110.9(11) .
C18A C19 C18B 49.2(11) .
O10 C19 H19A 108.6 .
C18A C19 H19A 108.6 .
C18B C19 H19A 63.7 .
O10 C19 H19B 108.6 .
C18A C19 H19B 108.6 .
C18B C19 H19B 140.2 .
H19A C19 H19B 107.6 .
O10 C19 H19C 110.9 .
C18A C19 H19C 134.6 .
C18B C19 H19C 111.0 .
H19A C19 H19C 52.2 .
H19B C19 H19C 57.2 .
O10 C19 H19D 106.8 .
C18A C19 H19D 61.0 .
C18B C19 H19D 109.1 .
H19A C19 H19D 143.9 .
H19B C19 H19D 53.5 .
H19C C19 H19D 108.1 .
C18A C20A H20A 109.5 .
C18A C20A H20B 109.5 .
H20A C20A H20B 109.5 .
C18A C20A H20C 109.5 .
H20A C20A H20C 109.5 .
H20B C20A H20C 109.5 .
C18B C20B H20D 109.5 .
C18B C20B H20E 109.5 .
H20D C20B H20E 109.5 .
C18B C20B H20F 109.5 .
H20D C20B H20F 109.5 .
H20E C20B H20F 109.5 .
O11 C21 C22B 116.0(11) .
O11 C21 C22A 119.8(11) .
O11 C21 H21A 107.4 .
C22B C21 H21A 72.7 .
C22A C21 H21A 107.4 .
O11 C21 H21B 107.4 .
C22B C21 H21B 134.7 .
C22A C21 H21B 107.4 .
H21A C21 H21B 106.9 .
O11 C21 H21C 109.3 .
C22B C21 H21C 114.8 .
C22A C21 H21C 78.7 .
H21A C21 H21C 132.7 .
O11 C21 H21D 107.5 .
C22B C21 H21D 101.3 .
C22A C21 H21D 127.5 .
H21B C21 H21D 76.5 .
H21C C21 H21D 107.0 .
C21 C22A C23 117.8(14) .
C21 C22A C24A 113.2(17) .
C23 C22A C24A 110.6(19) .
C23 C22A H21C 145.9 .
C24A C22A H21C 102.4 .
C21 C22A H22A 104.6 .
C23 C22A H22A 104.6 .
C24A C22A H22A 104.6 .
H21C C22A H22A 74.2 .
C21 C22A H23D 143.3 .
C24A C22A H23D 102.9 .
H21C C22A H23D 141.4 .
H22A C22A H23D 71.5 .
C21 C22B C23 119.5(15) .
C21 C22B C24B 105.9(15) .
C23 C22B C24B 112.8(17) .
C21 C22B H22B 105.9 .
C23 C22B H22B 105.9 .
C24B C22B H22B 105.9 .
O12 C23 C22B 114.4(11) .
O12 C23 C22A 119.4(10) .
O12 C23 H23A 107.5 .
C22B C23 H23A 136.2 .
C22A C23 H23A 107.5 .
O12 C23 H23B 107.5 .
C22B C23 H23B 72.6 .
C22A C23 H23B 107.5 .
H23A C23 H23B 107.0 .
O12 C23 H23C 109.8 .
C22B C23 H23C 103.0 .
C22A C23 H23C 127.0 .
H23A C23 H23C 73.2 .
O12 C23 H23D 107.5 .
C22B C23 H23D 114.2 .
C22A C23 H23D 76.2 .
H23B C23 H23D 136.5 .
H23C C23 H23D 107.7 .
C22A C24A H24A 109.5 .
C22A C24A H24B 109.5 .
H24A C24A H24B 109.5 .
C22A C24A H24C 109.4 .
H24A C24A H24C 109.5 .
H24B C24A H24C 109.5 .
C22B C24B H24D 109.4 .
C22B C24B H24E 109.5 .
H24D C24B H24E 109.5 .
C22B C24B H24F 109.5 .
H24D C24B H24F 109.5 .
H24E C24B H24F 109.5 .
C26 C25 O13 114.9(10) .
C26 C25 H25A 108.6 .
O13 C25 H25A 108.6 .
C26 C25 H25B 108.5 .
O13 C25 H25B 108.5 .
H25A C25 H25B 107.5 .
C25 C26 C27 116.9(11) .
C25 C26 C28 110.2(10) .
C27 C26 C28 113.1(11) .
C25 C26 H26 105.1 .
C27 C26 H26 105.1 .
C28 C26 H26 105.1 .
O14 C27 C26 118.8(9) .
O14 C27 H27A 107.6 .
C26 C27 H27A 107.6 .
O14 C27 H27B 107.6 .
C26 C27 H27B 107.6 .
H27A C27 H27B 107.0 .
C26 C28 H28A 109.5 .
C26 C28 H28B 109.5 .
H28A C28 H28B 109.5 .
C26 C28 H28C 109.5 .
H28A C28 H28C 109.5 .
H28B C28 H28C 109.5 .
O15 C29 C30 117.3(8) .
O15 C29 H29A 108.0 .
C30 C29 H29A 108.0 .
O15 C29 H29B 108.0 .
C30 C29 H29B 108.0 .
H29A C29 H29B 107.2 .
C31 C30 C29 116.1(9) .
C31 C30 C32 110.4(8) .
C29 C30 C32 111.4(8) .
C31 C30 H30 106.1 .
C29 C30 H30 106.1 .
C32 C30 H30 106.1 .
O16 C31 C30 115.2(8) .
O16 C31 H31A 108.5 .
C30 C31 H31A 108.5 .
O16 C31 H31B 108.5 .
C30 C31 H31B 108.5 .
H31A C31 H31B 107.5 .
C30 C32 H32A 109.5 .
C30 C32 H32B 109.5 .
H32A C32 H32B 109.5 .
C30 C32 H32C 109.5 .
H32A C32 H32C 109.5 .
H32B C32 H32C 109.5 .
O17 C33 C34 112.8(7) .
O17 C33 H33A 109.0 .
C34 C33 H33A 109.0 .
O17 C33 H33B 109.0 .
C34 C33 H33B 109.0 .
H33A C33 H33B 107.8 .
C35 C34 C33 113.4(9) .
C35 C34 C36 109.3(9) .
C33 C34 C36 109.7(9) .
C35 C34 H34 108.1 .
C33 C34 H34 108.1 .
C36 C34 H34 108.1 .
O18 C35 C34 110.9(8) .
O18 C35 H35A 109.5 .
C34 C35 H35A 109.5 .
O18 C35 H35B 109.5 .
C34 C35 H35B 109.5 .
H35A C35 H35B 108.1 .
C34 C36 H36A 109.5 .
C34 C36 H36B 109.5 .
H36A C36 H36B 109.5 .
C34 C36 H36C 109.5 .
H36A C36 H36C 109.5 .
H36B C36 H36C 109.5 .
O19 C37 C38 111.2(8) .
O19 C37 H37A 109.4 .
C38 C37 H37A 109.4 .
O19 C37 H37B 109.4 .
C38 C37 H37B 109.4 .
H37A C37 H37B 108.0 .
C37 C38 C39 111.6(9) .
C37 C38 C40 108.1(9) .
C39 C38 C40 110.1(9) .
C37 C38 H38 109.0 .
C39 C38 H38 109.0 .
C40 C38 H38 109.0 .
O20 C39 C38 112.3(8) .
O20 C39 H39A 109.1 .
C38 C39 H39A 109.1 .
O20 C39 H39B 109.2 .
C38 C39 H39B 109.2 .
H39A C39 H39B 107.9 .
C38 C40 H40A 109.4 .
C38 C40 H40B 109.5 .
H40A C40 H40B 109.5 .
C38 C40 H40C 109.5 .
H40A C40 H40C 109.5 .
H40B C40 H40C 109.5 .
O22 C41 C42 114.2(7) .
O22 C41 H41A 108.7 .
C42 C41 H41A 108.7 .
O22 C41 H41B 108.7 .
C42 C41 H41B 108.7 .
H41A C41 H41B 107.6 .
C41 C42 C43 117.2(9) .
C41 C42 C44 110.0(8) .
C43 C42 C44 110.6(8) .
C41 C42 H42 106.1 .
C43 C42 H42 106.1 .
C44 C42 H42 106.1 .
O21 C43 C42 117.5(7) .
O21 C43 H43A 107.9 .
C42 C43 H43A 107.9 .
O21 C43 H43B 107.9 .
C42 C43 H43B 107.9 .
H43A C43 H43B 107.2 .
C42 C44 H44A 109.5 .
C42 C44 H44B 109.5 .
H44A C44 H44B 109.5 .
C42 C44 H44C 109.5 .
H44A C44 H44C 109.5 .
H44B C44 H44C 109.5 .
O23 C45 C46 117.9(9) .
O23 C45 H45A 107.8 .
C46 C45 H45A 107.8 .
O23 C45 H45B 107.9 .
C46 C45 H45B 107.9 .
H45A C45 H45B 107.2 .
C45 C46 C47 120.7(10) .
C45 C46 C48 109.2(10) .
C47 C46 C48 114.2(11) .
C45 C46 H46 103.5 .
C47 C46 H46 103.5 .
C48 C46 H46 103.5 .
O24 C47 C46 120.0(9) .
O24 C47 H47A 107.3 .
C46 C47 H47A 107.3 .
O24 C47 H47B 107.3 .
C46 C47 H47B 107.3 .
H47A C47 H47B 106.9 .
C46 C48 H48A 109.5 .
C46 C48 H48B 109.5 .
H48A C48 H48B 109.5 .
C46 C48 H48C 109.4 .
H48A C48 H48C 109.5 .
H48B C48 H48C 109.5 .
O25 C49 O26 117.1(11) .
O25 C49 C50 122.0(11) .
O26 C49 C50 120.8(11) .
O25 C49 Mn1 59.6(6) .
O26 C49 Mn1 57.5(7) .
C50 C49 Mn1 174.7(9) .
C51 C50 C49 115.5(11) .
C51 C50 H50A 108.4 .
C49 C50 H50A 108.4 .
C51 C50 H50B 108.4 .
C49 C50 H50B 108.5 .
H50A C50 H50B 107.5 .
C50 C51 H51A 109.5 .
C50 C51 H51B 109.5 .
H51A C51 H51B 109.5 .
C50 C51 H51C 109.4 .
H51A C51 H51C 109.5 .
H51B C51 H51C 109.5 .
O27 C52 O28 120.0(10) .
O27 C52 C53 121.4(11) .
O28 C52 C53 118.5(11) .
O27 C52 Mn3 62.4(6) .
O28 C52 Mn3 57.6(5) .
C53 C52 Mn3 175.7(9) .
C54A C53 C52 110.9(14) .
C54B C53 C52 111.5(19) .
C54A C53 H53A 109.4 .
C54B C53 H53A 82.6 .
C52 C53 H53A 109.4 .
C54A C53 H53B 109.5 .
C54B C53 H53B 130.8 .
C52 C53 H53B 109.5 .
H53A C53 H53B 108.0 .
C54A C53 H53C 130.9 .
C54B C53 H53C 114.8 .
C52 C53 H53C 116.1 .
H53B C53 H53C 67.5 .
C54A C53 H53D 65.9 .
C54B C53 H53D 93.4 .
C52 C53 H53D 109.7 .
H53A C53 H53D 139.2 .
H53B C53 H53D 47.0 .
H53C C53 H53D 108.9 .
C53 C54A H54A 109.4 .
H53D C54A H54A 91.2 .
C53 C54A H54B 109.5 .
H53D C54A H54B 148.3 .
H54A C54A H54B 109.5 .
C53 C54A H54C 109.4 .
H53D C54A H54C 84.4 .
H54A C54A H54C 109.5 .
H54B C54A H54C 109.5 .
C53 C54B H54D 109.5 .
C53 C54B H54E 109.6 .
H54D C54B H54E 109.5 .
C53 C54B H54F 109.4 .
H54D C54B H54F 109.5 .
H54E C54B H54F 109.5 .
O29 C55 O30 126.3(8) .
O29 C55 C56 115.9(8) .
O30 C55 C56 117.8(8) .
O29 C55 K1 91.2(5) .
O30 C55 K1 53.9(4) .
C56 C55 K1 130.5(6) .
C57B C56 C57A 63.7(16) .
C57B C56 C55 100.5(16) .
C57A C56 C55 121.1(12) .
C57B C56 H56A 56.0 .
C57A C56 H56A 107.0 .
C55 C56 H56A 107.0 .
C57B C56 H56B 151.3 .
C57A C56 H56B 107.1 .
C55 C56 H56B 107.0 .
H56A C56 H56B 106.8 .
C57B C56 H56C 109.2 .
C57A C56 H56C 45.5 .
C55 C56 H56C 114.2 .
H56A C56 H56C 138.3 .
H56B C56 H56C 66.8 .
C57B C56 H56D 113.0 .
C57A C56 H56D 128.4 .
C55 C56 H56D 110.3 .
H56A C56 H56D 58.5 .
H56B C56 H56D 49.3 .
H56C C56 H56D 109.5 .
C56 C57A H57A 109.4 .
H56C C57A H57A 80.7 .
C56 C57A H57B 109.5 .
H56C C57A H57B 148.3 .
H57A C57A H57B 109.5 .
C56 C57A H57C 109.5 .
H56C C57A H57C 94.1 .
H57A C57A H57C 109.5 .
H57B C57A H57C 109.5 .
C56 C57B H57D 109.4 .
C56 C57B H57E 109.5 .
H57D C57B H57E 109.5 .
C56 C57B H57F 109.5 .
H57D C57B H57F 109.5 .
H57E C57B H57F 109.5 .
O32 C58 O31 125.5(8) .
O32 C58 C59 117.1(8) .
O31 C58 C59 117.4(8) .
O32 C58 K1 92.9(5) .
O31 C58 K1 52.5(4) .
C59 C58 K1 129.6(6) .
C58 C59 C60B 108.9(13) .
C58 C59 C60A 114.5(11) .
C60B C59 C60A 113.0(17) .
C58 C59 H59A 108.7 .
C60A C59 H59A 108.6 .
C58 C59 H59B 108.6 .
C60B C59 H59B 102.4 .
C60A C59 H59B 108.6 .
H59A C59 H59B 107.6 .
C58 C59 H59C 109.9 .
C60B C59 H59C 109.9 .
C60A C59 H59C 100.3 .
H59A C59 H59C 114.8 .
C58 C59 H59D 109.9 .
C60B C59 H59D 109.9 .
H59A C59 H59D 105.1 .
H59B C59 H59D 116.7 .
H59C C59 H59D 108.3 .
C59 C60A H60A 109.5 .
C59 C60A H60B 109.5 .
H60A C60A H60B 109.5 .
C59 C60A H60C 109.4 .
H60A C60A H60C 109.5 .
H60B C60A H60C 109.5 .
C59 C60B H60D 109.5 .
C59 C60B H60E 109.5 .
H60D C60B H60E 109.5 .
C59 C60B H60F 109.4 .
H60D C60B H60F 109.5 .
H60E C60B H60F 109.5 .
O34 C61 O33 126.5(9) .
O34 C61 C62 117.8(9) .
O33 C61 C62 115.7(9) .
C63 C62 C61 115.1(10) .
C63 C62 H62A 108.5 .
C61 C62 H62A 108.5 .
C63 C62 H62B 108.5 .
C61 C62 H62B 108.5 .
H62A C62 H62B 107.5 .
C62 C63 H63A 109.4 .
C62 C63 H63B 109.5 .
H63A C63 H63B 109.5 .
C62 C63 H63C 109.5 .
H63A C63 H63C 109.5 .
H63B C63 H63C 109.5 .
O35 C64 O36 123.7(8) .
O35 C64 C65 117.6(8) .
O36 C64 C65 118.6(8) .
C64 C65 C66 112.4(8) .
C64 C65 H65A 109.1 .
C66 C65 H65A 109.1 .
C64 C65 H65B 109.1 .
C66 C65 H65B 109.1 .
H65A C65 H65B 107.9 .
C65 C66 H66A 109.5 .
C65 C66 H66B 109.5 .
H66A C66 H66B 109.5 .
C65 C66 H66C 109.5 .
H66A C66 H66C 109.5 .
H66B C66 H66C 109.5 .
O37 C67 O38 125.4(9) .
O37 C67 C68 119.5(10) .
O38 C67 C68 115.0(10) .
C67 C68 C69 113.6(13) .
C67 C68 H68A 108.9 .
C69 C68 H68A 108.9 .
C67 C68 H68B 108.8 .
C69 C68 H68B 108.8 .
H68A C68 H68B 107.7 .
C68 C69 H69A 109.5 .
C68 C69 H69B 109.5 .
H69A C69 H69B 109.5 .
C68 C69 H69C 109.4 .
H69A C69 H69C 109.5 .
H69B C69 H69C 109.5 .
O40 C70 O39 126.4(8) .
O40 C70 C71 118.4(9) .
O39 C70 C71 115.2(8) .
C70 C71 C72 115.6(9) .
C70 C71 H71A 108.4 .
C72 C71 H71A 108.4 .
C70 C71 H71B 108.4 .
C72 C71 H71B 108.4 .
H71A C71 H71B 107.4 .
C71 C72 H72A 109.5 .
C71 C72 H72B 109.5 .
H72A C72 H72B 109.5 .
C71 C72 H72C 109.5 .
H72A C72 H72C 109.5 .
H72B C72 H72C 109.5 .
O41 C73 O42 125.8(9) .
O41 C73 C74 119.3(9) .
O42 C73 C74 114.9(8) .
C75B C74 C73 112.4(19) .
C75B C74 C75A 61(2) .
C73 C74 C75A 116.2(12) .
C75B C74 H74A 50.5 .
C73 C74 H74A 108.2 .
C75A C74 H74A 108.2 .
C75B C74 H74B 138.2 .
C73 C74 H74B 108.2 .
C75A C74 H74B 108.2 .
H74A C74 H74B 107.4 .
C75B C74 H74C 115.7 .
C73 C74 H74C 108.5 .
C75A C74 H74C 56.7 .
H74A C74 H74C 143.1 .
H74B C74 H74C 57.3 .
C75B C74 H74D 102.7 .
C73 C74 H74D 109.5 .
C75A C74 H74D 134.3 .
H74A C74 H74D 56.1 .
H74B C74 H74D 53.2 .
H74C C74 H74D 107.7 .
C74 C75A H75A 109.5 .
H74C C75A H75A 110.3 .
C74 C75A H75B 109.5 .
H74C C75A H75B 73.1 .
H75A C75A H75B 109.5 .
C74 C75A H75C 109.5 .
H74C C75A H75C 136.3 .
H75A C75A H75C 109.5 .
H75B C75A H75C 109.5 .
C74 C75B H75D 109.5 .
C74 C75B H75E 109.5 .
H75D C75B H75E 109.5 .
C74 C75B H75F 109.4 .
H75D C75B H75F 109.5 .
H75E C75B H75F 109.5 .
O44 C76 O43 123.8(8) .
O44 C76 C77 117.5(8) .
O43 C76 C77 118.8(8) .
C76 C77 C78 110.6(8) .
C76 C77 H77A 109.5 .
C78 C77 H77A 109.5 .
C76 C77 H77B 109.5 .
C78 C77 H77B 109.5 .
H77A C77 H77B 108.1 .
C77 C78 H78A 109.5 .
C77 C78 H78B 109.5 .
H78A C78 H78B 109.5 .
C77 C78 H78C 109.5 .
H78A C78 H78C 109.5 .
H78B C78 H78C 109.5 .
O46 C79 O45 125.8(8) .
O46 C79 C80 123.3(10) .
O45 C79 C80 110.9(9) .
C81 C80 C79 111.7(10) .
C81 C80 H80A 109.3 .
C79 C80 H80A 109.3 .
C81 C80 H80B 109.3 .
C79 C80 H80B 109.3 .
H80A C80 H80B 107.9 .
C80 C81 H81A 109.5 .
C80 C81 H81B 109.5 .
H81A C81 H81B 109.5 .
C80 C81 H81C 109.5 .
H81A C81 H81C 109.5 .
H81B C81 H81C 109.5 .
N1 C82 C83 123.4(10) .
N1 C82 H82 118.3 .
C83 C82 H82 118.3 .
C84 C83 C82 118.4(11) .
C84 C83 H83 120.8 .
C82 C83 H83 120.8 .
C83 C84 C85 119.3(11) .
C83 C84 H84 120.4 .
C85 C84 H84 120.4 .
C86 C85 C84 118.8(11) .
C86 C85 H85 120.6 .
C84 C85 H85 120.6 .
N1 C86 C85 121.1(10) .
N1 C86 H86 119.4 .
C85 C86 H86 119.4 .
N2 C87 C88 122.4(11) .
N2 C87 H87 118.8 .
C88 C87 H87 118.8 .
C89 C88 C87 119.0(12) .
C89 C88 H88 120.5 .
C87 C88 H88 120.5 .
C90 C89 C88 118.4(11) .
C90 C89 H89 120.8 .
C88 C89 H89 120.8 .
C89 C90 C91 120.4(11) .
C89 C90 H90 119.8 .
C91 C90 H90 119.8 .
N2 C91 C90 121.3(10) .
N2 C91 H91 119.4 .
C90 C91 H91 119.3 .
C82 N1 C86 119.0(8) .
C82 N1 Mn13 119.5(6) .
C86 N1 Mn13 121.0(7) .
C91 N2 C87 118.3(9) .
C91 N2 Mn10 123.8(6) .
C87 N2 Mn10 117.7(7) .
C1 O1 Mn6 125.8(6) .
C1 O1 Mn1 128.1(6) .
Mn6 O1 Mn1 106.0(3) .
C3 O2 Mn6 126.2(6) .
C3 O2 Mn8 137.9(6) .
Mn6 O2 Mn8 95.4(2) .
C5 O3 Mn2 116.9(5) .
C5 O3 Mn1 116.7(5) .
Mn2 O3 Mn1 103.2(2) .
C7 O4 Mn2 123.2(5) .
C7 O4 Mn5 124.9(5) .
Mn2 O4 Mn5 95.3(2) .
C7 O4 Mn4 125.1(5) .
Mn2 O4 Mn4 92.2(2) .
Mn5 O4 Mn4 85.91(18) .
C9 O5 Mn4 125.6(6) .
C9 O5 Mn1 126.5(6) .
Mn4 O5 Mn1 107.4(3) .
C11 O6 Mn4 129.4(6) .
C11 O6 Mn15 131.0(6) .
Mn4 O6 Mn15 98.8(2) .
C15 O7 Mn2 117.6(5) .
C15 O7 Mn3 118.0(5) .
Mn2 O7 Mn3 103.6(2) .
C13 O8 Mn2 118.9(5) .
C13 O8 Mn6 126.1(5) .
Mn2 O8 Mn6 94.9(2) .
C13 O8 Mn7 131.0(5) .
Mn2 O8 Mn7 91.5(2) .
Mn6 O8 Mn7 83.82(17) .
C17 O9 Mn5 122.6(6) .
C17 O9 Mn3 128.6(6) .
Mn5 O9 Mn3 106.1(3) .
C19 O10 Mn5 127.0(6) .
C19 O10 Mn15 135.6(6) .
Mn5 O10 Mn15 95.6(3) .
C21 O11 Mn7 126.3(5) .
C21 O11 Mn3 126.0(5) .
Mn7 O11 Mn3 107.6(3) .
C23 O12 Mn7 126.4(6) .
C23 O12 Mn8 131.9(5) .
Mn7 O12 Mn8 99.2(2) .
C25 O13 Mn14 122.8(6) .
C25 O13 Mn15 126.1(6) .
Mn14 O13 Mn15 103.6(3) .
C27 O14 Mn14 124.4(6) .
C27 O14 Mn13 132.3(6) .
Mn14 O14 Mn13 98.5(3) .
C29 O15 Mn14 122.4(5) .
C29 O15 Mn15 124.9(5) .
Mn14 O15 Mn15 96.7(3) .
C31 O16 Mn14 122.7(5) .
C31 O16 Mn13 138.3(5) .
Mn14 O16 Mn13 98.4(3) .
C33 O17 Mn12 123.0(5) .
C33 O17 Mn13 125.0(5) .
Mn12 O17 Mn13 103.2(2) .
C35 O18 Mn12 121.8(5) .
C35 O18 Mn11 123.3(5) .
Mn12 O18 Mn11 99.1(2) .
C37 O19 Mn11 122.0(5) .
C37 O19 Mn12 122.8(5) .
Mn11 O19 Mn12 99.2(3) .
C39 O20 Mn11 122.0(6) .
C39 O20 Mn10 126.9(6) .
Mn11 O20 Mn10 104.8(2) .
C43 O21 Mn9 121.5(5) .
C43 O21 Mn8 125.7(5) .
Mn9 O21 Mn8 96.7(2) .
C43 O21 K1 123.7(5) .
Mn9 O21 K1 95.55(19) .
Mn8 O21 K1 84.41(16) .
C41 O22 Mn9 124.1(5) .
C41 O22 Mn10 136.4(5) .
Mn9 O22 Mn10 99.1(2) .
C45 O23 Mn9 122.5(5) .
C45 O23 Mn8 123.5(5) .
Mn9 O23 Mn8 103.4(2) .
C47 O24 Mn9 127.2(6) .
C47 O24 Mn10 131.7(6) .
Mn9 O24 Mn10 99.0(3) .
C49 O25 Mn1 93.4(7) .
C49 O26 Mn1 94.3(8) .
C52 O27 Mn3 88.7(6) .
C52 O28 Mn3 92.7(7) .
C55 O29 Mn5 131.5(6) .
C55 O30 Mn7 126.2(5) .
C55 O30 K1 105.8(5) .
Mn7 O30 K1 94.4(2) .
C58 O31 Mn4 125.6(5) .
C58 O31 K1 107.0(5) .
Mn4 O31 K1 95.2(2) .
C58 O32 Mn6 131.7(6) .
C61 O33 Mn15 129.6(6) .
C61 O34 Mn14 125.0(6) .
C64 O35 Mn14 125.1(5) .
C64 O35 K1 125.8(5) .
Mn14 O35 K1 109.0(2) .
C64 O36 Mn13 126.9(5) .
C64 O36 Mn12 142.2(6) .
Mn13 O36 Mn12 90.83(19) .
C67 O37 Mn13 127.8(6) .
C67 O38 Mn12 132.4(6) .
C70 O39 Mn12 126.1(5) .
C70 O40 Mn11 126.0(6) .
C73 O41 Mn10 128.2(6) .
C73 O42 Mn11 132.2(6) .
C76 O43 Mn10 126.1(5) .
C76 O43 Mn11 142.9(5) .
Mn10 O43 Mn11 90.99(19) .
C76 O44 Mn9 125.5(5) .
C76 O44 K1 126.0(5) .
Mn9 O44 K1 107.9(2) .
C79 O45 Mn8 130.5(6) .
C79 O46 Mn9 125.4(6) .
Mn2 O47 Mn4 111.8(3) .
Mn2 O47 Mn6 107.8(2) .
Mn4 O47 Mn6 134.6(3) .
Mn2 O47 Mn1 97.6(2) .
Mn4 O47 Mn1 99.4(2) .
Mn6 O47 Mn1 96.5(2) .
Mn2 O48 Mn7 111.5(3) .
Mn2 O48 Mn5 107.6(2) .
Mn7 O48 Mn5 135.6(3) .
Mn2 O48 Mn3 97.0(2) .
Mn7 O48 Mn3 98.4(2) .
Mn5 O48 Mn3 96.8(2) .
Mn15 O49 Mn4 100.4(2) .
Mn15 O49 Mn5 103.2(3) .
Mn4 O49 Mn5 112.7(3) .
Mn15 O49 K1 114.0(2) .
Mn4 O49 K1 106.5(2) .
Mn5 O49 K1 118.7(2) .
Mn8 O50 Mn6 103.8(3) .
Mn8 O50 Mn7 100.3(2) .
Mn6 O50 Mn7 111.7(2) .
Mn8 O50 K1 112.9(2) .
Mn6 O50 K1 120.1(2) .
Mn7 O50 K1 106.4(2) .
O1 Mn1 O5 121.9(2) .
O1 Mn1 O26 91.5(3) .
O5 Mn1 O26 110.6(4) .
O1 Mn1 O3 98.2(2) .
O5 Mn1 O3 107.4(2) .
O26 Mn1 O3 127.2(4) .
O1 Mn1 O25 140.6(3) .
O5 Mn1 O25 92.0(3) .
O26 Mn1 O25 55.1(3) .
O3 Mn1 O25 88.8(3) .
O1 Mn1 O47 71.8(2) .
O5 Mn1 O47 68.9(2) .
O26 Mn1 O47 157.7(3) .
O3 Mn1 O47 71.28(19) .
O25 Mn1 O47 145.6(3) .
O1 Mn1 C49 117.6(3) .
O5 Mn1 C49 101.9(3) .
O26 Mn1 C49 28.2(3) .
O3 Mn1 C49 109.2(3) .
O25 Mn1 C49 27.0(3) .
O47 Mn1 C49 170.0(3) .
O1 Mn1 Mn2 82.92(16) .
O5 Mn1 Mn2 89.28(17) .
O26 Mn1 Mn2 159.0(4) .
O3 Mn1 Mn2 35.15(14) .
O25 Mn1 Mn2 120.0(2) .
O47 Mn1 Mn2 36.18(13) .
C49 Mn1 Mn2 143.8(3) .
O1 Mn1 Mn6 34.86(16) .
O5 Mn1 Mn6 94.67(16) .
O26 Mn1 Mn6 123.7(3) .
O3 Mn1 Mn6 87.27(15) .
O25 Mn1 Mn6 173.1(3) .
O47 Mn1 Mn6 37.21(14) .
C49 Mn1 Mn6 151.5(3) .
Mn2 Mn1 Mn6 58.20(4) .
O1 Mn1 Mn4 100.67(15) .
O5 Mn1 Mn4 33.86(15) .
O26 Mn1 Mn4 142.3(4) .
O3 Mn1 Mn4 86.44(15) .
O25 Mn1 Mn4 118.5(3) .
O47 Mn1 Mn4 35.42(13) .
C49 Mn1 Mn4 134.9(3) .
Mn2 Mn1 Mn4 58.63(4) .
Mn6 Mn1 Mn4 66.97(4) .
O3 Mn2 O7 92.5(2) .
O3 Mn2 O4 92.2(2) .
O7 Mn2 O4 99.2(2) .
O3 Mn2 O8 98.9(2) .
O7 Mn2 O8 92.2(2) .
O4 Mn2 O8 163.7(2) .
O3 Mn2 O47 87.8(2) .
O7 Mn2 O47 176.3(2) .
O4 Mn2 O47 84.4(2) .
O8 Mn2 O47 84.2(2) .
O3 Mn2 O48 175.6(2) .
O7 Mn2 O48 87.9(2) .
O4 Mn2 O48 83.4(2) .
O8 Mn2 O48 85.4(2) .
O47 Mn2 O48 92.0(2) .
O3 Mn2 Mn5 139.18(17) .
O7 Mn2 Mn5 94.39(17) .
O4 Mn2 Mn5 46.99(17) .
O8 Mn2 Mn5 120.94(17) .
O47 Mn2 Mn5 87.75(16) .
O48 Mn2 Mn5 36.45(16) .
O3 Mn2 Mn6 95.33(17) .
O7 Mn2 Mn6 139.74(17) .
O4 Mn2 Mn6 119.80(17) .
O8 Mn2 Mn6 47.61(16) .
O47 Mn2 Mn6 36.63(16) .
O48 Mn2 Mn6 87.13(16) .
Mn5 Mn2 Mn6 104.73(4) .
O3 Mn2 Mn4 94.21(16) .
O7 Mn2 Mn4 149.39(17) .
O4 Mn2 Mn4 50.73(17) .
O8 Mn2 Mn4 116.14(16) .
O47 Mn2 Mn4 34.12(17) .
O48 Mn2 Mn4 83.27(15) .
Mn5 Mn2 Mn4 61.94(4) .
Mn6 Mn2 Mn4 69.16(4) .
O3 Mn2 Mn7 149.82(18) .
O7 Mn2 Mn7 94.58(17) .
O4 Mn2 Mn7 115.46(16) .
O8 Mn2 Mn7 51.58(17) .
O47 Mn2 Mn7 83.38(16) .
O48 Mn2 Mn7 34.35(16) .
Mn5 Mn2 Mn7 69.39(4) .
Mn6 Mn2 Mn7 61.30(4) .
Mn4 Mn2 Mn7 94.48(4) .
O3 Mn2 Mn1 41.62(17) .
O7 Mn2 Mn1 133.77(17) .
O4 Mn2 Mn1 89.72(18) .
O8 Mn2 Mn1 90.72(17) .
O47 Mn2 Mn1 46.26(16) .
O48 Mn2 Mn1 138.27(15) .
Mn5 Mn2 Mn1 122.80(5) .
Mn6 Mn2 Mn1 61.01(4) .
Mn4 Mn2 Mn1 61.39(4) .
Mn7 Mn2 Mn1 122.16(5) .
O3 Mn2 Mn3 133.51(17) .
O7 Mn2 Mn3 41.24(17) .
O4 Mn2 Mn3 91.83(18) .
O8 Mn2 Mn3 89.12(17) .
O47 Mn2 Mn3 138.66(16) .
O48 Mn2 Mn3 46.71(15) .
Mn5 Mn2 Mn3 61.28(4) .
Mn6 Mn2 Mn3 121.93(5) .
Mn4 Mn2 Mn3 123.01(5) .
Mn7 Mn2 Mn3 61.24(4) .
Mn1 Mn2 Mn3 174.99(5) .
O9 Mn3 O11 123.0(2) .
O9 Mn3 O7 96.5(2) .
O11 Mn3 O7 107.5(2) .
O9 Mn3 O28 93.3(3) .
O11 Mn3 O28 100.6(3) .
O7 Mn3 O28 138.3(3) .
O9 Mn3 O27 138.8(2) .
O11 Mn3 O27 93.5(2) .
O7 Mn3 O27 89.1(2) .
O28 Mn3 O27 58.6(3) .
O9 Mn3 O48 71.0(2) .
O11 Mn3 O48 69.3(2) .
O7 Mn3 O48 71.43(18) .
O28 Mn3 O48 149.2(2) .
O27 Mn3 O48 147.5(2) .
O9 Mn3 C52 117.7(3) .
O11 Mn3 C52 98.5(3) .
O7 Mn3 C52 114.1(3) .
O28 Mn3 C52 29.7(3) .
O27 Mn3 C52 28.9(3) .
O48 Mn3 C52 167.8(3) .
O9 Mn3 Mn2 82.28(17) .
O11 Mn3 Mn2 88.81(15) .
O7 Mn3 Mn2 35.18(14) .
O28 Mn3 Mn2 170.6(2) .
O27 Mn3 Mn2 120.40(17) .
O48 Mn3 Mn2 36.25(13) .
C52 Mn3 Mn2 148.3(3) .
O9 Mn3 Mn5 34.57(16) .
O11 Mn3 Mn5 95.50(16) .
O7 Mn3 Mn5 86.18(14) .
O28 Mn3 Mn5 121.5(2) .
O27 Mn3 Mn5 170.79(18) .
O48 Mn3 Mn5 36.67(13) .
C52 Mn3 Mn5 150.2(3) .
Mn2 Mn3 Mn5 57.79(4) .
O9 Mn3 Mn7 100.45(16) .
O11 Mn3 Mn7 33.74(15) .
O7 Mn3 Mn7 87.31(14) .
O28 Mn3 Mn7 130.5(2) .
O27 Mn3 Mn7 120.66(18) .
O48 Mn3 Mn7 35.84(13) .
C52 Mn3 Mn7 132.0(3) .
Mn2 Mn3 Mn7 58.80(4) .
Mn5 Mn3 Mn7 67.05(4) .
O5 Mn4 O47 83.4(2) .
O5 Mn4 O6 94.5(3) .
O47 Mn4 O6 164.5(2) .
O5 Mn4 O49 174.0(3) .
O47 Mn4 O49 100.9(2) .
O6 Mn4 O49 80.2(2) .
O5 Mn4 O31 94.2(3) .
O47 Mn4 O31 93.7(2) .
O6 Mn4 O31 101.8(2) .
O49 Mn4 O31 89.8(2) .
O5 Mn4 O4 99.3(2) .
O47 Mn4 O4 70.8(2) .
O6 Mn4 O4 94.5(2) .
O49 Mn4 O4 78.3(2) .
O31 Mn4 O4 158.0(2) .
O5 Mn4 Mn15 135.69(18) .
O47 Mn4 Mn15 139.56(16) .
O6 Mn4 Mn15 41.25(18) .
O49 Mn4 Mn15 39.35(16) .
O31 Mn4 Mn15 93.14(16) .
O4 Mn4 Mn15 89.34(13) .
O5 Mn4 Mn2 94.99(17) .
O47 Mn4 Mn2 34.11(17) .
O6 Mn4 Mn2 131.57(19) .
O49 Mn4 Mn2 86.42(15) .
O31 Mn4 Mn2 124.66(16) .
O4 Mn4 Mn2 37.07(13) .
Mn15 Mn4 Mn2 115.89(5) .
O5 Mn4 Mn5 144.1(2) .
O47 Mn4 Mn5 84.29(16) .
O6 Mn4 Mn5 88.6(2) .
O49 Mn4 Mn5 33.68(16) .
O31 Mn4 Mn5 120.15(16) .
O4 Mn4 Mn5 44.86(13) .
Mn15 Mn4 Mn5 58.13(4) .
Mn2 Mn4 Mn5 58.18(4) .
O5 Mn4 Mn1 38.71(17) .
O47 Mn4 Mn1 45.16(16) .
O6 Mn4 Mn1 129.36(17) .
O49 Mn4 Mn1 144.68(15) .
O31 Mn4 Mn1 100.24(16) .
O4 Mn4 Mn1 80.19(13) .
Mn15 Mn4 Mn1 165.66(6) .
Mn2 Mn4 Mn1 59.97(4) .
Mn5 Mn4 Mn1 117.67(5) .
O5 Mn4 K1 141.3(2) .
O47 Mn4 K1 84.28(16) .
O6 Mn4 K1 106.22(17) .
O49 Mn4 K1 44.10(17) .
O31 Mn4 K1 50.29(16) .
O4 Mn4 K1 110.89(13) .
Mn15 Mn4 K1 70.05(4) .
Mn2 Mn4 K1 94.96(4) .
Mn5 Mn4 K1 70.09(4) .
Mn1 Mn4 K1 122.84(5) .
O10 Mn5 O9 95.7(3) .
O10 Mn5 O48 168.4(2) .
O9 Mn5 O48 85.5(2) .
O10 Mn5 O49 83.3(2) .
O9 Mn5 O49 174.2(2) .
O48 Mn5 O49 94.4(2) .
O10 Mn5 O29 101.1(3) .
O9 Mn5 O29 88.7(3) .
O48 Mn5 O29 90.5(2) .
O49 Mn5 O29 97.1(2) .
O10 Mn5 O4 94.8(2) .
O9 Mn5 O4 91.8(2) .
O48 Mn5 O4 73.6(2) .
O49 Mn5 O4 82.6(2) .
O29 Mn5 O4 163.9(2) .
O10 Mn5 Mn15 45.60(18) .
O9 Mn5 Mn15 141.28(18) .
O48 Mn5 Mn15 132.03(15) .
O49 Mn5 Mn15 37.90(16) .
O29 Mn5 Mn15 98.54(16) .
O4 Mn5 Mn15 91.05(14) .
O10 Mn5 Mn2 132.5(2) .
O9 Mn5 Mn2 88.60(19) .
O48 Mn5 Mn2 35.91(15) .
O49 Mn5 Mn2 87.91(16) .
O29 Mn5 Mn2 126.33(16) .
O4 Mn5 Mn2 37.68(14) .
Mn15 Mn5 Mn2 115.69(5) .
O10 Mn5 Mn3 134.81(18) .
O9 Mn5 Mn3 39.31(18) .
O48 Mn5 Mn3 46.53(15) .
O49 Mn5 Mn3 140.90(16) .
O29 Mn5 Mn3 85.14(16) .
O4 Mn5 Mn3 85.13(14) .
Mn15 Mn5 Mn3 176.19(6) .
Mn2 Mn5 Mn3 60.93(4) .
O10 Mn5 Mn4 90.9(2) .
O9 Mn5 Mn4 140.96(19) .
O48 Mn5 Mn4 81.15(15) .
O49 Mn5 Mn4 33.57(16) .
O29 Mn5 Mn4 127.67(17) .
O4 Mn5 Mn4 49.23(14) .
Mn15 Mn5 Mn4 56.24(4) .
Mn2 Mn5 Mn4 59.87(4) .
Mn3 Mn5 Mn4 120.60(5) .
O10 Mn5 K1 107.85(18) .
O9 Mn5 K1 148.32(19) .
O48 Mn5 K1 75.68(15) .
O49 Mn5 K1 36.44(16) .
O29 Mn5 K1 66.54(17) .
O4 Mn5 K1 106.60(14) .
Mn15 Mn5 K1 65.54(4) .
Mn2 Mn5 K1 90.67(4) .
Mn3 Mn5 K1 115.42(5) .
Mn4 Mn5 K1 61.31(4) .
O2 Mn6 O1 96.3(2) .
O2 Mn6 O50 83.2(2) .
O1 Mn6 O50 174.6(2) .
O2 Mn6 O47 169.1(2) .
O1 Mn6 O47 85.1(2) .
O50 Mn6 O47 94.4(2) .
O2 Mn6 O32 100.2(2) .
O1 Mn6 O32 89.2(2) .
O50 Mn6 O32 96.2(2) .
O47 Mn6 O32 90.6(2) .
O2 Mn6 O8 96.1(2) .
O1 Mn6 O8 90.3(2) .
O50 Mn6 O8 84.4(2) .
O47 Mn6 O8 73.0(2) .
O32 Mn6 O8 163.7(2) .
O2 Mn6 Mn8 45.89(17) .
O1 Mn6 Mn8 142.16(18) .
O50 Mn6 Mn8 37.63(15) .
O47 Mn6 Mn8 131.85(16) .
O32 Mn6 Mn8 97.00(16) .
O8 Mn6 Mn8 93.38(14) .
O2 Mn6 Mn2 133.50(17) .
O1 Mn6 Mn2 88.43(18) .
O50 Mn6 Mn2 88.00(16) .
O47 Mn6 Mn2 35.62(15) .
O32 Mn6 Mn2 126.19(16) .
O8 Mn6 Mn2 37.46(13) .
Mn8 Mn6 Mn2 116.24(5) .
O2 Mn6 Mn7 90.56(17) .
O1 Mn6 Mn7 140.60(18) .
O50 Mn6 Mn7 34.14(15) .
O47 Mn6 Mn7 81.69(16) .
O32 Mn6 Mn7 127.68(16) .
O8 Mn6 Mn7 50.36(14) .
Mn8 Mn6 Mn7 56.34(4) .
Mn2 Mn6 Mn7 60.10(4) .
O2 Mn6 Mn1 135.32(17) .
O1 Mn6 Mn1 39.19(18) .
O50 Mn6 Mn1 140.63(16) .
O47 Mn6 Mn1 46.26(16) .
O32 Mn6 Mn1 85.56(16) .
O8 Mn6 Mn1 83.77(13) .
Mn8 Mn6 Mn1 176.97(6) .
Mn2 Mn6 Mn1 60.79(4) .
Mn7 Mn6 Mn1 120.74(5) .
O2 Mn6 K1 107.54(17) .
O1 Mn6 K1 148.45(17) .
O50 Mn6 K1 35.66(14) .
O47 Mn6 K1 75.45(15) .
O32 Mn6 K1 66.76(16) .
O8 Mn6 K1 107.00(14) .
Mn8 Mn6 K1 64.63(4) .
Mn2 Mn6 K1 89.82(4) .
Mn7 Mn6 K1 61.19(4) .
Mn1 Mn6 K1 115.20(5) .
O11 Mn7 O12 94.8(2) .
O11 Mn7 O48 84.1(2) .
O12 Mn7 O48 166.7(2) .
O11 Mn7 O50 173.5(2) .
O12 Mn7 O50 79.9(2) .
O48 Mn7 O50 100.1(2) .
O11 Mn7 O30 94.2(2) .
O12 Mn7 O30 100.7(2) .
O48 Mn7 O30 92.6(2) .
O50 Mn7 O30 90.6(2) .
O11 Mn7 O8 97.0(2) .
O12 Mn7 O8 96.4(2) .
O48 Mn7 O8 70.7(2) .
O50 Mn7 O8 79.84(19) .
O30 Mn7 O8 158.7(2) .
O11 Mn7 Mn8 135.77(18) .
O12 Mn7 Mn8 41.02(16) .
O48 Mn7 Mn8 139.11(15) .
O50 Mn7 Mn8 39.35(15) .
O30 Mn7 Mn8 92.86(15) .
O8 Mn7 Mn8 91.73(13) .
O11 Mn7 Mn2 94.33(18) .
O12 Mn7 Mn2 133.24(18) .
O48 Mn7 Mn2 34.12(16) .
O50 Mn7 Mn2 86.58(15) .
O30 Mn7 Mn2 124.16(16) .
O8 Mn7 Mn2 36.93(13) .
Mn8 Mn7 Mn2 116.95(5) .
O11 Mn7 Mn6 142.78(19) .
O12 Mn7 Mn6 88.53(17) .
O48 Mn7 Mn6 84.48(16) .
O50 Mn7 Mn6 34.13(15) .
O30 Mn7 Mn6 121.66(15) .
O8 Mn7 Mn6 45.82(12) .
Mn8 Mn7 Mn6 58.56(4) .
Mn2 Mn7 Mn6 58.60(4) .
O11 Mn7 Mn3 38.65(18) .
O12 Mn7 Mn3 130.61(16) .
O48 Mn7 Mn3 45.76(15) .
O50 Mn7 Mn3 144.63(15) .
O30 Mn7 Mn3 98.69(15) .
O8 Mn7 Mn3 79.32(13) .
Mn8 Mn7 Mn3 167.39(5) .
Mn2 Mn7 Mn3 59.96(4) .
Mn6 Mn7 Mn3 118.00(5) .
O11 Mn7 K1 141.99(19) .
O12 Mn7 K1 105.41(16) .
O48 Mn7 K1 82.97(15) .
O50 Mn7 K1 44.13(15) .
O30 Mn7 K1 51.08(15) .
O8 Mn7 K1 111.90(12) .
Mn8 Mn7 K1 69.53(4) .
Mn2 Mn7 K1 94.61(4) .
Mn6 Mn7 K1 70.82(4) .
Mn3 Mn7 K1 121.99(5) .
O50 Mn8 O45 165.9(2) .
O50 Mn8 O12 79.8(2) .
O45 Mn8 O12 91.3(2) .
O50 Mn8 O23 97.9(2) .
O45 Mn8 O23 93.1(2) .
O12 Mn8 O23 167.3(2) .
O50 Mn8 O2 77.0(2) .
O45 Mn8 O2 94.0(2) .
O12 Mn8 O2 100.4(2) .
O23 Mn8 O2 91.2(2) .
O50 Mn8 O21 97.3(2) .
O45 Mn8 O21 94.3(2) .
O12 Mn8 O21 95.0(2) .
O23 Mn8 O21 72.8(2) .
O2 Mn8 O21 162.28(19) .
O50 Mn8 Mn7 40.38(16) .
O45 Mn8 Mn7 131.01(18) .
O12 Mn8 Mn7 39.80(15) .
O23 Mn8 Mn7 135.20(17) .
O2 Mn8 Mn7 92.68(15) .
O21 Mn8 Mn7 93.54(14) .
O50 Mn8 Mn6 38.58(16) .
O45 Mn8 Mn6 132.51(19) .
O12 Mn8 Mn6 93.32(16) .
O23 Mn8 Mn6 92.45(16) .
O2 Mn8 Mn6 38.71(15) .
O21 Mn8 Mn6 132.12(14) .
Mn7 Mn8 Mn6 65.10(4) .
O50 Mn8 Mn9 110.23(14) .
O45 Mn8 Mn9 83.87(18) .
O12 Mn8 Mn9 131.18(17) .
O23 Mn8 Mn9 37.87(16) .
O2 Mn8 Mn9 128.36(15) .
O21 Mn8 Mn9 37.63(14) .
Mn7 Mn8 Mn9 126.73(5) .
Mn6 Mn8 Mn9 124.87(5) .
O50 Mn8 K1 40.49(15) .
O45 Mn8 K1 153.38(19) .
O12 Mn8 K1 100.48(16) .
O23 Mn8 K1 70.79(17) .
O2 Mn8 K1 106.98(14) .
O21 Mn8 K1 61.14(14) .
Mn7 Mn8 K1 65.43(4) .
Mn6 Mn8 K1 70.98(4) .
Mn9 Mn8 K1 70.36(4) .
O21 Mn9 O22 97.3(2) .
O21 Mn9 O24 177.9(3) .
O22 Mn9 O24 84.2(3) .
O21 Mn9 O23 81.3(2) .
O22 Mn9 O23 177.9(2) .
O24 Mn9 O23 97.2(2) .
O21 Mn9 O44 93.0(2) .
O22 Mn9 O44 95.2(2) .
O24 Mn9 O44 88.3(2) .
O23 Mn9 O44 86.4(2) .
O21 Mn9 O46 88.5(2) .
O22 Mn9 O46 92.0(2) .
O24 Mn9 O46 89.9(2) .
O23 Mn9 O46 86.5(2) .
O44 Mn9 O46 172.4(2) .
O21 Mn9 Mn8 45.63(17) .
O22 Mn9 Mn8 139.37(17) .
O24 Mn9 Mn8 132.48(18) .
O23 Mn9 Mn8 38.75(15) .
O44 Mn9 Mn8 101.74(13) .
O46 Mn9 Mn8 74.19(16) .
O21 Mn9 Mn10 138.00(17) .
O22 Mn9 Mn10 43.76(17) .
O24 Mn9 Mn10 43.88(18) .
O23 Mn9 Mn10 138.08(15) .
O44 Mn9 Mn10 78.87(13) .
O46 Mn9 Mn10 104.79(16) .
Mn8 Mn9 Mn10 176.36(6) .
O21 Mn9 K1 56.92(16) .
O22 Mn9 K1 114.11(18) .
O24 Mn9 K1 123.81(18) .
O23 Mn9 K1 66.39(17) .
O44 Mn9 K1 40.12(14) .
O46 Mn9 K1 137.72(16) .
Mn8 Mn9 K1 64.30(4) .
Mn10 Mn9 K1 117.14(5) .
O22 Mn10 O24 71.5(2) .
O22 Mn10 O41 163.9(2) .
O24 Mn10 O41 92.6(2) .
O22 Mn10 O20 109.2(2) .
O24 Mn10 O20 165.8(2) .
O41 Mn10 O20 85.7(2) .
O22 Mn10 O43 90.7(2) .
O24 Mn10 O43 89.1(2) .
O41 Mn10 O43 86.8(2) .
O20 Mn10 O43 76.7(2) .
O22 Mn10 N2 92.5(2) .
O24 Mn10 N2 98.7(3) .
O41 Mn10 N2 92.1(3) .
O20 Mn10 N2 95.4(2) .
O43 Mn10 N2 172.2(2) .
O22 Mn10 Mn9 37.10(15) .
O24 Mn10 Mn9 37.16(15) .
O41 Mn10 Mn9 127.01(16) .
O20 Mn10 Mn9 137.77(15) .
O43 Mn10 Mn9 79.17(14) .
N2 Mn10 Mn9 107.55(19) .
O22 Mn10 Mn11 115.22(16) .
O24 Mn10 Mn11 132.29(16) .
O41 Mn10 Mn11 73.65(16) .
O20 Mn10 Mn11 33.97(14) .
O43 Mn10 Mn11 45.68(14) .
N2 Mn10 Mn11 126.6(2) .
Mn9 Mn10 Mn11 122.26(5) .
O20 Mn11 O19 92.8(2) .
O20 Mn11 O42 95.8(3) .
O19 Mn11 O42 171.3(2) .
O20 Mn11 O18 167.6(2) .
O19 Mn11 O18 79.3(2) .
O42 Mn11 O18 92.3(2) .
O20 Mn11 O40 97.9(2) .
O19 Mn11 O40 87.9(3) .
O42 Mn11 O40 90.1(3) .
O18 Mn11 O40 91.4(2) .
O20 Mn11 O43 81.3(2) .
O19 Mn11 O43 96.4(2) .
O42 Mn11 O43 85.7(2) .
O18 Mn11 O43 90.0(2) .
O40 Mn11 O43 175.7(2) .
O20 Mn11 Mn12 133.41(19) .
O19 Mn11 Mn12 40.73(17) .
O42 Mn11 Mn12 130.57(17) .
O18 Mn11 Mn12 40.31(17) .
O40 Mn11 Mn12 80.35(18) .
O43 Mn11 Mn12 103.31(14) .
O20 Mn11 Mn10 41.21(17) .
O19 Mn11 Mn10 108.80(17) .
O42 Mn11 Mn10 78.50(17) .
O18 Mn11 Mn10 132.56(16) .
O40 Mn11 Mn10 134.46(17) .
O43 Mn11 Mn10 43.33(13) .
Mn12 Mn11 Mn10 138.95(5) .
O17 Mn12 O18 93.4(2) .
O17 Mn12 O38 95.7(3) .
O18 Mn12 O38 170.8(2) .
O17 Mn12 O19 169.2(2) .
O18 Mn12 O19 78.9(2) .
O38 Mn12 O19 92.1(2) .
O17 Mn12 O39 96.8(2) .
O18 Mn12 O39 89.1(2) .
O38 Mn12 O39 89.2(3) .
O19 Mn12 O39 90.8(2) .
O17 Mn12 O36 82.9(2) .
O18 Mn12 O36 95.3(2) .
O38 Mn12 O36 86.5(2) .
O19 Mn12 O36 90.1(2) .
O39 Mn12 O36 175.7(2) .
O17 Mn12 Mn11 133.75(18) .
O18 Mn12 Mn11 40.62(16) .
O38 Mn12 Mn11 130.21(19) .
O19 Mn12 Mn11 40.07(17) .
O39 Mn12 Mn11 80.79(17) .
O36 Mn12 Mn11 102.59(14) .
O17 Mn12 Mn13 42.08(17) .
O18 Mn12 Mn13 108.65(16) .
O38 Mn12 Mn13 78.84(18) .
O19 Mn12 Mn13 133.21(18) .
O39 Mn12 Mn13 134.20(17) .
O36 Mn12 Mn13 43.98(14) .
Mn11 Mn12 Mn13 139.05(5) .
O14 Mn13 O16 73.1(2) .
O14 Mn13 O37 90.9(2) .
O16 Mn13 O37 163.9(2) .
O14 Mn13 O17 165.5(2) .
O16 Mn13 O17 107.9(2) .
O37 Mn13 O17 87.1(2) .
O14 Mn13 O36 88.4(2) .
O16 Mn13 O36 91.2(2) .
O37 Mn13 O36 86.5(2) .
O17 Mn13 O36 77.1(2) .
O14 Mn13 N1 97.9(3) .
O16 Mn13 N1 93.1(3) .
O37 Mn13 N1 90.8(3) .
O17 Mn13 N1 96.5(3) .
O36 Mn13 N1 173.2(3) .
O14 Mn13 Mn14 37.95(16) .
O16 Mn13 Mn14 37.85(16) .
O37 Mn13 Mn14 126.31(17) .
O17 Mn13 Mn14 137.11(15) .
O36 Mn13 Mn14 78.99(14) .
N1 Mn13 Mn14 107.6(2) .
O14 Mn13 Mn12 131.14(16) .
O16 Mn13 Mn12 114.40(17) .
O37 Mn13 Mn12 74.60(18) .
O17 Mn13 Mn12 34.74(14) .
O36 Mn13 Mn12 45.19(14) .
N1 Mn13 Mn12 128.0(2) .
Mn14 Mn13 Mn12 121.38(5) .
O15 Mn14 O16 97.6(2) .
O15 Mn14 O14 177.5(3) .
O16 Mn14 O14 84.0(3) .
O15 Mn14 O13 81.2(2) .
O16 Mn14 O13 177.7(2) .
O14 Mn14 O13 97.1(3) .
O15 Mn14 O35 93.2(2) .
O16 Mn14 O35 95.6(2) .
O14 Mn14 O35 88.6(2) .
O13 Mn14 O35 86.4(2) .
O15 Mn14 O34 88.7(2) .
O16 Mn14 O34 91.3(2) .
O14 Mn14 O34 89.4(2) .
O13 Mn14 O34 86.7(2) .
O35 Mn14 O34 172.5(2) .
O15 Mn14 Mn15 45.50(18) .
O16 Mn14 Mn15 139.38(17) .
O14 Mn14 Mn15 132.37(18) .
O13 Mn14 Mn15 38.80(18) .
O35 Mn14 Mn15 101.74(14) .
O34 Mn14 Mn15 74.49(15) .
O15 Mn14 Mn13 138.60(18) .
O16 Mn14 Mn13 43.76(18) .
O14 Mn14 Mn13 43.50(18) .
O13 Mn14 Mn13 137.94(18) .
O35 Mn14 Mn13 79.73(14) .
O34 Mn14 Mn13 103.59(15) .
Mn15 Mn14 Mn13 175.78(6) .
O15 Mn14 K1 58.40(17) .
O16 Mn14 K1 116.09(18) .
O14 Mn14 K1 122.63(18) .
O13 Mn14 K1 64.97(18) .
O35 Mn14 K1 39.63(14) .
O34 Mn14 K1 138.16(16) .
Mn15 Mn14 K1 64.08(4) .
Mn13 Mn14 K1 118.14(5) .
O49 Mn15 O33 165.9(2) .
O49 Mn15 O6 79.8(2) .
O33 Mn15 O6 92.5(3) .
O49 Mn15 O13 97.6(2) .
O33 Mn15 O13 92.8(3) .
O6 Mn15 O13 165.8(3) .
O49 Mn15 O10 77.5(2) .
O33 Mn15 O10 92.9(2) .
O6 Mn15 O10 102.1(3) .
O13 Mn15 O10 90.8(2) .
O49 Mn15 O15 98.2(2) .
O33 Mn15 O15 94.1(2) .
O6 Mn15 O15 93.7(2) .
O13 Mn15 O15 72.8(2) .
O10 Mn15 O15 162.4(2) .
O49 Mn15 Mn4 40.25(17) .
O33 Mn15 Mn4 132.2(2) .
O6 Mn15 Mn4 39.91(16) .
O13 Mn15 Mn4 134.39(17) .
O10 Mn15 Mn4 93.80(16) .
O15 Mn15 Mn4 93.49(15) .
O49 Mn15 Mn5 38.90(18) .
O33 Mn15 Mn5 131.4(2) .
O6 Mn15 Mn5 94.17(16) .
O13 Mn15 Mn5 92.23(16) .
O10 Mn15 Mn5 38.79(16) .
O15 Mn15 Mn5 133.28(15) .
Mn4 Mn15 Mn5 65.63(4) .
O49 Mn15 Mn14 110.46(16) .
O33 Mn15 Mn14 83.55(18) .
O6 Mn15 Mn14 130.29(18) .
O13 Mn15 Mn14 37.63(17) .
O10 Mn15 Mn14 127.55(17) .
O15 Mn15 Mn14 37.79(15) .
Mn4 Mn15 Mn14 126.46(6) .
Mn5 Mn15 Mn14 124.92(5) .
O49 Mn15 K1 39.70(16) .
O33 Mn15 K1 154.37(18) .
O6 Mn15 K1 100.25(18) .
O13 Mn15 K1 70.16(17) .
O10 Mn15 K1 105.93(16) .
O15 Mn15 K1 63.19(15) .
Mn4 Mn15 K1 64.96(4) .
Mn5 Mn15 K1 70.09(4) .
Mn14 Mn15 K1 71.24(4) .
N3 C92 C93 172(3) .
C92 C93 H93A 109.5 .
C92 C93 H93B 109.5 .
C92 C93 H93C 109.5 .
H93A C93 H93B 109.5 .
H93A C93 H93C 109.5 .
H93B C93 H93C 109.5 .
C95 N4 C96 128.5(14) 2_657
C94 C95 C96 119.9(17) 2_657
N4 C95 C96 119.9(17) 2_657
C94 C95 H95 120.1 2_657
N4 C95 H95 120.1 2_657
C96 C95 H95 120.1 .
C95 C96 N4 111.5(16) .
C95 C96 H96 124.3 .
N4 C96 H96 124.2 .
C101 N5 C97 117.8(5) .
N5 C97 C98 119.9(15) .
N5 C97 H97 120.1 .
C98 C97 H97 120.0 .
C99 C98 C97 120.8(19) .
C99 C98 H98 119.6 .
C97 C98 H98 119.6 .
C100 C99 C98 119.6(11) .
C100 C99 H99 120.2 .
C98 C99 H99 120.2 .
C99 C100 C101 116.0(13) .
C99 C100 H100 122.0 .
C101 C100 H100 122.0 .
N5 C101 C100 125.9(12) .
N5 C101 H101 117.0 .
C100 C101 H101 117.1 .
O49 K1 O50 84.66(15) .
O49 K1 O44 163.37(16) .
O50 K1 O44 100.29(16) .
O49 K1 O35 99.64(17) .
O50 K1 O35 166.75(16) .
O44 K1 O35 79.15(17) .
O49 K1 O31 61.28(18) .
O50 K1 O31 81.72(15) .
O44 K1 O31 103.45(17) .
O35 K1 O31 111.38(16) .
O49 K1 O30 82.47(16) .
O50 K1 O30 61.30(16) .
O44 K1 O30 113.89(16) .
O35 K1 O30 106.60(17) .
O31 K1 O30 130.59(15) .
O49 K1 O21 136.17(14) .
O50 K1 O21 58.88(14) .
O44 K1 O21 57.42(14) .
O35 K1 O21 111.34(15) .
O31 K1 O21 127.52(16) .
O30 K1 O21 59.83(14) .
O49 K1 C58 78.87(19) .
O50 K1 C58 71.55(18) .
O44 K1 C58 87.60(19) .
O35 K1 C58 121.49(19) .
O31 K1 C58 20.49(19) .
O30 K1 C58 130.49(18) .
O21 K1 C58 107.91(18) .
O49 K1 C55 72.45(19) .
O50 K1 C55 78.64(18) .
O44 K1 C55 123.99(19) .
O35 K1 C55 90.64(18) .
O31 K1 C55 130.97(19) .
O30 K1 C55 20.24(17) .
O21 K1 C55 76.84(18) .
C58 K1 C55 140.13(19) .
O49 K1 Mn4 29.45(12) .
O50 K1 Mn4 72.63(10) .
O44 K1 Mn4 137.25(12) .
O35 K1 Mn4 116.81(12) .
O31 K1 Mn4 34.52(12) .
O30 K1 Mn4 99.65(11) .
O21 K1 Mn4 131.47(10) .
C58 K1 Mn4 49.83(15) .
C55 K1 Mn4 96.53(14) .
O49 K1 Mn7 73.09(11) .
O50 K1 Mn7 29.43(11) .
O44 K1 Mn7 118.39(11) .
O35 K1 Mn7 140.19(12) .
O31 K1 Mn7 99.35(11) .
O30 K1 Mn7 34.52(11) .
O21 K1 Mn7 63.21(9) .
C58 K1 Mn7 96.00(14) .
C55 K1 Mn7 49.61(13) .
Mn4 K1 Mn7 75.94(4) .
O49 K1 Mn8 111.14(11) .
O50 K1 Mn8 26.65(11) .
O44 K1 Mn8 75.62(11) .
O35 K1 Mn8 145.57(12) .
O31 K1 Mn8 97.10(12) .
O30 K1 Mn8 64.29(11) .
O21 K1 Mn8 34.44(10) .
C58 K1 Mn8 80.61(15) .
C55 K1 Mn8 84.50(15) .
Mn4 K1 Mn8 97.61(4) .
Mn7 K1 Mn8 45.05(3) .

loop_
_geom_bond_atom_site_label_1
_geom_bond_atom_site_label_2
_geom_bond_distance
_geom_bond_site_symmetry_2
C1 O1 1.387(12) .
C1 C2 1.483(8) .
C1 H1A 0.9700 .
C1 H1B 0.9700 .
C2 C4 1.495(9) .
C2 C3 1.502(15) .
C2 H2 0.9800 .
C3 O2 1.401(10) .
C3 H3A 0.9700 .
C3 H3B 0.9700 .
C4 H4A 0.9600 .
C4 H4B 0.9600 .
C4 H4C 0.9600 .
C5 O3 1.460(10) .
C5 C6 1.497(12) .
C5 H5A 0.9700 .
C5 H5B 0.9700 .
C6 C7 1.500(12) .
C6 C8 1.538(12) .
C6 H6 0.9800 .
C7 O4 1.438(10) .
C7 H7A 0.9700 .
C7 H7B 0.9700 .
C8 H8A 0.9600 .
C8 H8B 0.9600 .
C8 H8C 0.9600 .
C9 C10B 1.482(10) .
C9 O5 1.414(11) .
C9 C10A 1.44(3) .
C9 H9A 0.9700 .
C9 H9B 0.9700 .
C9 H9C 0.9694 .
C9 H9D 0.9695 .
C10A C11 1.47(2) .
C10A C12 1.59(2) .
C10A H10A 0.9800 .
C10B C11 1.485(11) .
C10B C12 1.510(11) .
C10B H10B 0.9800 .
C11 O6 1.406(10) .
C11 H11A 0.9700 .
C11 H11B 0.9700 .
C11 H11C 0.9695 .
C11 H11D 0.9695 .
C12 H12A 0.9600 .
C12 H12B 0.9600 .
C12 H12C 0.9600 .
C12 H12D 0.9594 .
C12 H12E 0.9595 .
C12 H12F 0.9594 .
C13 O8 1.441(9) .
C13 C14 1.504(12) .
C13 H13A 0.9700 .
C13 H13B 0.9700 .
C14 C15 1.479(13) .
C14 C16 1.534(12) .
C14 H14 0.9800 .
C15 O7 1.430(10) .
C15 H15A 0.9700 .
C15 H15B 0.9700 .
C16 H16A 0.9600 .
C16 H16B 0.9600 .
C16 H16C 0.9600 .
C17 C18B 1.488(8) .
C17 O9 1.402(11) .
C17 C18A 1.485(11) .
C17 H17A 0.9700 .
C17 H17B 0.9700 .
C17 H17C 0.9694 .
C17 H17D 0.9695 .
C18A C19 1.50(2) .
C18A C20A 1.56(3) .
C18A H17C 1.2849 .
C18A H18A 0.9800 .
C18B C20B 1.56(3) .
C18B C19 1.529(7) .
C18B H18B 0.9800 .
C19 O10 1.419(11) .
C19 H19A 0.9700 .
C19 H19B 0.9700 .
C19 H19C 0.9694 .
C19 H19D 0.9694 .
C20A H20A 0.9600 .
C20A H20B 0.9600 .
C20A H20C 0.9600 .
C20B H20D 0.9600 .
C20B H20E 0.9600 .
C20B H20F 0.9600 .
C21 O11 1.392(10) .
C21 C22B 1.486(9) .
C21 C22A 1.483(11) .
C21 H21A 0.9700 .
C21 H21B 0.9700 .
C21 H21C 0.9695 .
C21 H21D 0.9694 .
C22A C23 1.47(2) .
C22A C24A 1.51(3) .
C22A H22A 0.9800 .
C22B C23 1.44(2) .
C22B C24B 1.55(3) .
C22B H22B 0.9800 .
C23 O12 1.420(10) .
C23 H23A 0.9700 .
C23 H23B 0.9700 .
C23 H23C 0.9695 .
C23 H23D 0.9695 .
C24A H24A 0.9600 .
C24A H24B 0.9600 .
C24A H24C 0.9600 .
C24B H24D 0.9600 .
C24B H24E 0.9600 .
C24B H24F 0.9600 .
C25 C26 1.475(8) .
C25 O13 1.403(12) .
C25 H25A 0.9700 .
C25 H25B 0.9700 .
C26 C27 1.458(15) .
C26 C28 1.536(16) .
C26 H26 0.9800 .
C27 O14 1.399(12) .
C27 H27A 0.9700 .
C27 H27B 0.9700 .
C28 H28A 0.9600 .
C28 H28B 0.9600 .
C28 H28C 0.9600 .
C29 O15 1.407(10) .
C29 C30 1.496(14) .
C29 H29A 0.9700 .
C29 H29B 0.9700 .
C30 C31 1.504(8) .
C30 C32 1.548(13) .
C30 H30 0.9800 .
C31 O16 1.391(10) .
C31 H31A 0.9700 .
C31 H31B 0.9700 .
C32 H32A 0.9600 .
C32 H32B 0.9600 .
C32 H32C 0.9600 .
C33 O17 1.403(10) .
C33 C34 1.525(14) .
C33 H33A 0.9700 .
C33 H33B 0.9700 .
C34 C35 1.499(13) .
C34 C36 1.535(14) .
C34 H34 0.9800 .
C35 O18 1.434(10) .
C35 H35A 0.9700 .
C35 H35B 0.9700 .
C36 H36A 0.9600 .
C36 H36B 0.9600 .
C36 H36C 0.9600 .
C37 O19 1.424(10) .
C37 C38 1.510(13) .
C37 H37A 0.9700 .
C37 H37B 0.9700 .
C38 C39 1.532(15) .
C38 C40 1.535(15) .
C38 H38 0.9800 .
C39 O20 1.408(11) .
C39 H39A 0.9700 .
C39 H39B 0.9700 .
C40 H40A 0.9600 .
C40 H40B 0.9600 .
C40 H40C 0.9600 .
C41 O22 1.410(10) .
C41 C42 1.481(8) .
C41 H41A 0.9700 .
C41 H41B 0.9700 .
C42 C43 1.480(14) .
C42 C44 1.529(12) .
C42 H42 0.9800 .
C43 O21 1.427(10) .
C43 H43A 0.9700 .
C43 H43B 0.9700 .
C44 H44A 0.9600 .
C44 H44B 0.9600 .
C44 H44C 0.9600 .
C45 O23 1.395(11) .
C45 C46 1.484(8) .
C45 H45A 0.9700 .
C45 H45B 0.9700 .
C46 C47 1.484(8) .
C46 C48 1.565(16) .
C46 H46 0.9800 .
C47 O24 1.350(12) .
C47 H47A 0.9700 .
C47 H47B 0.9700 .
C48 H48A 0.9600 .
C48 H48B 0.9600 .
C48 H48C 0.9600 .
C49 O25 1.165(13) .
C49 O26 1.215(13) .
C49 C50 1.490(16) .
C49 Mn1 2.566(11) .
C50 C51 1.510(8) .
C50 H50A 0.9700 .
C50 H50B 0.9700 .
C51 H51A 0.9600 .
C51 H51B 0.9600 .
C51 H51C 0.9600 .
C52 O27 1.243(13) .
C52 O28 1.277(12) .
C52 C53 1.515(15) .
C52 Mn3 2.575(11) .
C53 C54A 1.480(11) .
C53 C54B 1.50(2) .
C53 H53A 0.9700 .
C53 H53B 0.9700 .
C53 H53C 0.9695 .
C53 H53D 0.9694 .
C54A H54A 0.9600 .
C54A H54B 0.9600 .
C54A H54C 0.9600 .
C54B H54D 0.9600 .
C54B H54E 0.9600 .
C54B H54F 0.9600 .
C55 O29 1.239(10) .
C55 O30 1.258(10) .
C55 C56 1.521(13) .
C55 K1 3.498(8) .
C56 C57B 1.509(8) .
C56 C57A 1.490(10) .
C56 H56A 0.9700 .
C56 H56B 0.9700 .
C56 H56C 0.9695 .
C56 H56D 0.9695 .
C57A H56C 1.0652 .
C57A H57A 0.9600 .
C57A H57B 0.9600 .
C57A H57C 0.9600 .
C57B H57D 0.9600 .
C57B H57E 0.9600 .
C57B H57F 0.9600 .
C58 O32 1.254(10) .
C58 O31 1.279(11) .
C58 C59 1.513(12) .
C58 K1 3.495(9) .
C59 C60B 1.538(11) .
C59 C60A 1.546(11) .
C59 H59A 0.9700 .
C59 H59B 0.9700 .
C59 H59C 0.9700 .
C59 H59D 0.9700 .
C60A H60A 0.9600 .
C60A H60B 0.9600 .
C60A H60C 0.9600 .
C60B H60D 0.9600 .
C60B H60E 0.9600 .
C60B H60F 0.9600 .
C61 O34 1.216(11) .
C61 O33 1.291(11) .
C61 C62 1.515(13) .
C62 C63 1.494(17) .
C62 H62A 0.9700 .
C62 H62B 0.9700 .
C63 H63A 0.9600 .
C63 H63B 0.9600 .
C63 H63C 0.9600 .
C64 O35 1.264(10) .
C64 O36 1.277(10) .
C64 C65 1.511(11) .
C65 C66 1.518(13) .
C65 H65A 0.9700 .
C65 H65B 0.9700 .
C66 H66A 0.9600 .
C66 H66B 0.9600 .
C66 H66C 0.9600 .
C67 O37 1.253(11) .
C67 O38 1.290(12) .
C67 C68 1.534(13) .
C68 C69 1.568(18) .
C68 H68A 0.9700 .
C68 H68B 0.9700 .
C69 H69A 0.9600 .
C69 H69B 0.9600 .
C69 H69C 0.9600 .
C70 O40 1.255(11) .
C70 O39 1.267(11) .
C70 C71 1.500(9) .
C71 C72 1.514(14) .
C71 H71A 0.9700 .
C71 H71B 0.9700 .
C72 H72A 0.9600 .
C72 H72B 0.9600 .
C72 H72C 0.9600 .
C73 O41 1.230(10) .
C73 O42 1.281(11) .
C73 C74 1.519(13) .
C74 C75B 1.50(2) .
C74 C75A 1.539(17) .
C74 H74A 0.9700 .
C74 H74B 0.9700 .
C74 H74C 0.9695 .
C74 H74D 0.9695 .
C75A H74C 1.2916 .
C75A H75A 0.9600 .
C75A H75B 0.9600 .
C75A H75C 0.9600 .
C75B H75D 0.9600 .
C75B H75E 0.9600 .
C75B H75F 0.9600 .
C76 O44 1.262(10) .
C76 O43 1.275(10) .
C76 C77 1.500(11) .
C77 C78 1.507(13) .
C77 H77A 0.9700 .
C77 H77B 0.9700 .
C78 H78A 0.9600 .
C78 H78B 0.9600 .
C78 H78C 0.9600 .
C79 O46 1.248(11) .
C79 O45 1.278(11) .
C79 C80 1.507(12) .
C80 C81 1.492(16) .
C80 H80A 0.9700 .
C80 H80B 0.9700 .
C81 H81A 0.9600 .
C81 H81B 0.9600 .
C81 H81C 0.9600 .
C82 N1 1.340(12) .
C82 C83 1.382(15) .
C82 H82 0.9300 .
C83 C84 1.382(17) .
C83 H83 0.9300 .
C84 C85 1.410(10) .
C84 H84 0.9300 .
C85 C86 1.396(15) .
C85 H85 0.9300 .
C86 N1 1.357(12) .
C86 H86 0.9300 .
C87 N2 1.330(12) .
C87 C88 1.395(14) .
C87 H87 0.9300 .
C88 C89 1.373(16) .
C88 H88 0.9300 .
C89 C90 1.353(17) .
C89 H89 0.9300 .
C90 C91 1.394(14) .
C90 H90 0.9300 .
C91 N2 1.339(12) .
C91 H91 0.9300 .
N1 Mn13 2.226(7) .
N2 Mn10 2.259(7) .
O1 Mn6 1.901(6) .
O1 Mn1 2.101(6) .
O2 Mn6 1.886(6) .
O2 Mn8 2.166(6) .
O3 Mn2 1.887(6) .
O3 Mn1 2.177(6) .
O4 Mn2 1.898(5) .
O4 Mn5 2.270(6) .
O4 Mn4 2.438(6) .
O5 Mn4 1.889(6) .
O5 Mn1 2.121(6) .
O6 Mn4 1.903(6) .
O6 Mn15 1.955(6) .
O7 Mn2 1.893(5) .
O7 Mn3 2.166(6) .
O8 Mn2 1.897(5) .
O8 Mn6 2.303(5) .
O8 Mn7 2.473(6) .
O9 Mn5 1.893(6) .
O9 Mn3 2.113(6) .
O10 Mn5 1.884(6) .
O10 Mn15 2.149(6) .
O11 Mn7 1.885(6) .
O11 Mn3 2.119(6) .
O12 Mn7 1.900(5) .
O12 Mn8 1.948(6) .
O13 Mn14 1.913(6) .
O13 Mn15 1.964(6) .
O14 Mn14 1.905(6) .
O14 Mn13 2.133(6) .
O15 Mn14 1.880(6) .
O15 Mn15 2.188(6) .
O16 Mn14 1.900(6) .
O16 Mn13 2.142(6) .
O17 Mn12 1.870(5) .
O17 Mn13 2.199(6) .
O18 Mn12 1.935(6) .
O18 Mn11 1.948(5) .
O19 Mn11 1.927(6) .
O19 Mn12 1.953(6) .
O20 Mn11 1.858(6) .
O20 Mn10 2.191(6) .
O21 Mn9 1.883(5) .
O21 Mn8 2.204(6) .
O21 K1 3.414(5) .
O22 Mn9 1.883(6) .
O22 Mn10 2.159(6) .
O23 Mn9 1.932(6) .
O23 Mn8 1.970(5) .
O24 Mn9 1.885(6) .
O24 Mn10 2.163(6) .
O25 Mn1 2.217(7) .
O26 Mn1 2.170(10) .
O27 Mn3 2.283(7) .
O28 Mn3 2.176(7) .
O29 Mn5 2.172(6) .
O30 Mn7 2.140(6) .
O30 K1 2.938(6) .
O31 Mn4 2.137(6) .
O31 K1 2.901(6) .
O32 Mn6 2.169(5) .
O33 Mn15 1.920(6) .
O34 Mn14 2.287(6) .
O35 Mn14 2.260(6) .
O35 K1 2.766(5) .
O36 Mn13 2.219(5) .
O36 Mn12 2.267(5) .
O37 Mn13 2.157(7) .
O38 Mn12 1.933(6) .
O39 Mn12 2.156(6) .
O40 Mn11 2.177(6) .
O41 Mn10 2.165(6) .
O42 Mn11 1.934(6) .
O43 Mn10 2.206(5) .
O43 Mn11 2.300(5) .
O44 Mn9 2.258(5) .
O44 K1 2.745(5) .
O45 Mn8 1.926(6) .
O46 Mn9 2.306(6) .
O47 Mn2 1.900(5) .
O47 Mn4 1.901(5) .
O47 Mn6 1.946(6) .
O47 Mn1 2.325(5) .
O48 Mn2 1.903(5) .
O48 Mn7 1.914(5) .
O48 Mn5 1.927(5) .
O48 Mn3 2.342(5) .
O49 Mn15 1.889(5) .
O49 Mn4 1.925(6) .
O49 Mn5 1.931(6) .
O49 K1 2.725(5) .
O50 Mn8 1.888(5) .
O50 Mn6 1.928(5) .
O50 Mn7 1.929(5) .
O50 K1 2.734(5) .
Mn1 Mn2 3.1906(17) .
Mn1 Mn6 3.1977(17) .
Mn1 Mn4 3.2355(17) .
Mn2 Mn5 3.0916(17) .
Mn2 Mn6 3.1070(17) .
Mn2 Mn4 3.1467(16) .
Mn2 Mn7 3.1558(17) .
Mn2 Mn3 3.1939(17) .
Mn3 Mn5 3.2046(17) .
Mn3 Mn7 3.2344(17) .
Mn4 Mn15 2.9305(18) .
Mn4 Mn5 3.2107(18) .
Mn5 Mn15 2.9937(17) .
Mn6 Mn8 3.0033(17) .
Mn6 Mn7 3.1929(17) .
Mn7 Mn8 2.9301(17) .
Mn8 Mn9 3.0622(16) .
Mn9 Mn10 3.0821(17) .
Mn10 Mn11 3.2147(17) .
Mn11 Mn12 2.9545(18) .
Mn12 Mn13 3.1948(18) .
Mn13 Mn14 3.0637(17) .
Mn14 Mn15 3.0461(17) .
N3 C92 1.203(6) .
C92 C93 1.515(7) .
C93 H93A 0.9600 .
C93 H93B 0.9600 .
C93 H93C 0.9600 .
N4 C95 1.32(2) 2_657
N4 C96 1.394(19) .
C95 C94 1.32(2) 2_657
C95 N4 1.32(2) 2_657
C95 C96 1.36(2) .
C95 H95 0.9300 .
C96 H96 0.9300 .
N5 C101 1.334(3) .
N5 C97 1.343(4) .
C97 C98 1.380(11) .
C97 H97 0.9300 .
C98 C99 1.376(10) .
C98 H98 0.9300 .
C99 C100 1.375(6) .
C99 H99 0.9300 .
C100 C101 1.365(10) .
C100 H100 0.9300 .
C101 H101 0.9300 .
